data_7045493
loop_
_publ_author_name
'Holz, Julia'
'Ayerbe Garc\'ia, Marta'
'Frey, Wolfgang'
'Krupp, Felix'
'Peters, Ren\'e'

_publ_section_title
;
 Diastereoselective synthesis, structure and reactivity studies of
 ferrocenyloxazoline gold(i) and gold(ii) complexes.
;
_journal_issue 11
_journal_name_full 'Dalton transactions (Cambridge, England : 2003)'
_journal_page_first 3880
_journal_page_last 3905
_journal_paper_doi 10.1039/c8dt00109j
_journal_volume 47
_journal_year 2018
_chemical_absolute_configuration ad
_chemical_formula_moiety 'C52 H44 Au2 Cl2 Fe2 N2 O2'
_chemical_formula_sum 'C52 H44 Au2 Cl2 Fe2 N2 O2'
_chemical_formula_weight 1305.43
_chemical_name_systematic
; 
 'Ph2FOMeAu(II)Cl' 
;
_space_group_IT_number 4
_space_group_name_Hall 'P 2yb'
_space_group_name_H-M_alt 'P 1 21 1'
_symmetry_cell_setting monoclinic
_symmetry_space_group_name_Hall 'P 2yb'
_symmetry_space_group_name_H-M 'P 1 21 1'
_atom_sites_solution_hydrogens geom
_atom_sites_solution_primary direct
_atom_sites_solution_secondary difmap
_audit_creation_method SHELXL-97
_audit_update_record
;
2017-11-30 deposited with the CCDC.
2018-02-01 downloaded from the CCDC.
;
_cell_angle_alpha 90.00
_cell_angle_beta 90.394(3)
_cell_angle_gamma 90.00
_cell_formula_units_Z 4
_cell_length_a 9.0018(5)
_cell_length_b 35.4443(17)
_cell_length_c 14.1240(7)
_cell_measurement_reflns_used 15755
_cell_measurement_temperature 130(2)
_cell_measurement_theta_max 26.50
_cell_measurement_theta_min 1.44
_cell_volume 4506.3(4)
_computing_cell_refinement 'Bruker APEXII Software Suite, 2008'
_computing_data_collection 'Bruker APEXII Software Suite, 2008'
_computing_data_reduction 'Bruker APEXII Software Suite, 2008'
_computing_molecular_graphics 'SHELXTL-plus, XP (Sheldrick, 1991)'
_computing_structure_refinement 'SHELXL-97 (Sheldrick, 1997)'
_computing_structure_solution 'SHELXS-97 (Sheldrick, 1990)'
_diffrn_ambient_temperature 130(2)
_diffrn_measured_fraction_theta_full 0.996
_diffrn_measured_fraction_theta_max 0.996
_diffrn_measurement_device_type 'Bruker Kappa APEXII Duo'
_diffrn_measurement_method 'Omega + Phi Scans'
_diffrn_radiation_monochromator Triumph
_diffrn_radiation_source 'fine-focus sealed tube'
_diffrn_radiation_type MoK\a
_diffrn_radiation_wavelength 0.71073
_diffrn_reflns_av_R_equivalents 0.0377
_diffrn_reflns_av_sigmaI/netI 0.0553
_diffrn_reflns_limit_h_max 11
_diffrn_reflns_limit_h_min -11
_diffrn_reflns_limit_k_max 43
_diffrn_reflns_limit_k_min -44
_diffrn_reflns_limit_l_max 17
_diffrn_reflns_limit_l_min -17
_diffrn_reflns_number 61501
_diffrn_reflns_theta_full 26.50
_diffrn_reflns_theta_max 26.50
_diffrn_reflns_theta_min 1.44
_diffrn_standards_decay_% 0
_diffrn_standards_interval_count 0
_diffrn_standards_number 0
_exptl_absorpt_coefficient_mu 7.284
_exptl_absorpt_correction_T_max 0.7459
_exptl_absorpt_correction_T_min 0.4287
_exptl_absorpt_correction_type numerical
_exptl_absorpt_process_details 'SADABS (Bruker, 2008)'
_exptl_crystal_colour black
_exptl_crystal_density_diffrn 1.924
_exptl_crystal_density_method 'not measured'
_exptl_crystal_description block
_exptl_crystal_F_000 2520
_exptl_crystal_size_max 0.14
_exptl_crystal_size_mid 0.10
_exptl_crystal_size_min 0.05
_refine_diff_density_max 2.034
_refine_diff_density_min -3.806
_refine_diff_density_rms 0.232
_refine_ls_abs_structure_details 'Flack H D (1983), Acta Cryst. A39, 876-881'
_refine_ls_abs_structure_Flack 0.040(7)
_refine_ls_extinction_coef 0.00027(3)
_refine_ls_extinction_expression Fc^*^=kFc[1+0.001xFc^2^\l^3^/sin(2\q)]^-1/4^
_refine_ls_extinction_method SHELXL
_refine_ls_goodness_of_fit_ref 1.045
_refine_ls_hydrogen_treatment constr
_refine_ls_matrix_type full
_refine_ls_number_parameters 1116
_refine_ls_number_reflns 16796
_refine_ls_number_restraints 721
_refine_ls_restrained_S_all 1.031
_refine_ls_R_factor_all 0.0527
_refine_ls_R_factor_gt 0.0481
_refine_ls_shift/su_max 0.001
_refine_ls_shift/su_mean 0.000
_refine_ls_structure_factor_coef Fsqd
_refine_ls_weighting_details 'calc w=1/[\s^2^(Fo^2^)+(0.0305P)^2^+98.3356P] where P=(Fo^2^+2Fc^2^)/3'
_refine_ls_weighting_scheme calc
_refine_ls_wR_factor_gt 0.1071
_refine_ls_wR_factor_ref 0.1086
_reflns_number_gt 15755
_reflns_number_total 16796
_reflns_threshold_expression >2sigma(I)
_cod_data_source_file c8dt00109j2.cif
_cod_data_source_block s2339lm
_cod_depositor_comments 'Adding full bibliography for 7045484--7045498.cif.'
_cod_original_sg_symbol_H-M 'P 21'
_cod_database_code 7045493

loop_
_symmetry_equiv_pos_as_xyz
'x, y, z'
'-x, y+1/2, -z'

loop_
_atom_site_label
_atom_site_type_symbol
_atom_site_fract_x
_atom_site_fract_y
_atom_site_fract_z
_atom_site_U_iso_or_equiv
_atom_site_adp_type
_atom_site_occupancy
_atom_site_symmetry_multiplicity
_atom_site_calc_flag
_atom_site_refinement_flags
Au1A Au 0.84420(5) 0.890740(13) -0.00001(3) 0.01186(10) Uani 1 1 d .
Au2A Au 0.73055(5) 0.913429(13) 0.15151(3) 0.01324(11) Uani 1 1 d .
Fe1A Fe 0.8717(2) 0.81129(5) 0.18167(13) 0.0171(4) Uani 1 1 d .
Fe2A Fe 0.42768(19) 0.87473(5) -0.00994(13) 0.0146(4) Uani 1 1 d .
Cl1A Cl 0.9417(3) 0.86512(9) -0.1445(2) 0.0164(6) Uani 1 1 d .
Cl2A Cl 0.6037(4) 0.93080(10) 0.2930(2) 0.0231(7) Uani 1 1 d .
O1A O 1.1242(9) 0.8853(2) 0.2989(6) 0.0163(18) Uani 1 1 d U
N1A N 0.9357(11) 0.9147(3) 0.2229(7) 0.016(2) Uani 1 1 d U
C1A C 0.9374(13) 0.8496(4) 0.0803(8) 0.014(2) Uani 1 1 d U
O2A O 0.5537(9) 0.9642(3) -0.1478(6) 0.0151(18) Uani 1 1 d U
N2A N 0.7446(11) 0.9343(3) -0.0803(7) 0.011(2) Uani 1 1 d U
C2A C 1.0204(15) 0.8532(4) 0.1664(9) 0.019(3) Uani 1 1 d U
C3A C 1.0982(13) 0.8179(4) 0.1833(9) 0.016(3) Uani 1 1 d U
C4A C 1.0558(14) 0.7928(4) 0.1111(9) 0.019(3) Uani 1 1 d U
H4A H 1.0872 0.7673 0.1054 0.023 Uiso 1 1 calc R
C5A C 0.9563(13) 0.8123(4) 0.0469(9) 0.015(3) Uani 1 1 d U
H5A H 0.9113 0.8019 -0.0083 0.018 Uiso 1 1 calc R
C6A C 0.6491(14) 0.8167(4) 0.2118(10) 0.021(3) Uani 1 1 d U
H6A H 0.5813 0.8338 0.1833 0.025 Uiso 1 1 calc R
C7A C 0.7355(17) 0.8234(5) 0.2907(11) 0.031(3) Uani 1 1 d U
H7A H 0.7372 0.8466 0.3246 0.038 Uiso 1 1 calc R
C8A C 0.8208(16) 0.7917(4) 0.3142(10) 0.028(3) Uani 1 1 d U
H8A H 0.8889 0.7892 0.3655 0.033 Uiso 1 1 calc R
C9A C 0.7834(15) 0.7640(4) 0.2447(10) 0.025(3) Uani 1 1 d U
H9A H 0.8226 0.7391 0.2421 0.030 Uiso 1 1 calc R
C10A C 0.6794(17) 0.7793(5) 0.1808(11) 0.032(3) Uani 1 1 d U
H10A H 0.6374 0.7671 0.1270 0.039 Uiso 1 1 calc R
C11A C 1.2016(15) 0.8071(4) 0.2622(10) 0.025(3) Uani 1 1 d U
H11A H 1.2025 0.7796 0.2690 0.037 Uiso 1 1 calc R
H11B H 1.1680 0.8186 0.3214 0.037 Uiso 1 1 calc R
H11C H 1.3021 0.8160 0.2478 0.037 Uiso 1 1 calc R
C12A C 1.0242(12) 0.8852(3) 0.2298(7) 0.010(2) Uani 1 1 d U
C13A C 0.9678(13) 0.9382(3) 0.3076(8) 0.011(2) Uani 1 1 d U
H13A H 0.8879 0.9333 0.3549 0.013 Uiso 1 1 calc R
C14A C 1.1147(16) 0.9214(4) 0.3480(11) 0.031(3) Uani 1 1 d U
H14A H 1.1994 0.9376 0.3273 0.037 Uiso 1 1 calc R
C15A C 1.1220(16) 0.9172(4) 0.4532(9) 0.026(3) Uani 1 1 d U
C16A C 1.0493(17) 0.8880(5) 0.4988(10) 0.032(3) Uani 1 1 d U
H16A H 1.0042 0.8686 0.4620 0.039 Uiso 1 1 calc R
C17A C 1.0405(15) 0.8863(5) 0.5983(10) 0.030(3) Uani 1 1 d U
H17A H 0.9893 0.8665 0.6297 0.036 Uiso 1 1 calc R
C18A C 1.1108(16) 0.9152(5) 0.6482(10) 0.033(3) Uani 1 1 d U
H18A H 1.1130 0.9143 0.7154 0.040 Uiso 1 1 calc R
C19A C 1.176(2) 0.9445(6) 0.6036(12) 0.044(4) Uani 1 1 d U
H19A H 1.2175 0.9643 0.6404 0.053 Uiso 1 1 calc R
C20A C 1.1837(15) 0.9466(4) 0.5035(11) 0.027(3) Uani 1 1 d U
H20A H 1.2295 0.9673 0.4726 0.033 Uiso 1 1 calc R
C21A C 0.9792(14) 0.9804(4) 0.2952(9) 0.018(3) Uani 1 1 d U
C22A C 1.0800(17) 0.9964(4) 0.2299(10) 0.030(3) Uani 1 1 d U
H22A H 1.1308 0.9806 0.1865 0.036 Uiso 1 1 calc R
C23A C 1.1052(18) 1.0355(5) 0.2289(11) 0.034(4) Uani 1 1 d U
H23A H 1.1747 1.0461 0.1860 0.040 Uiso 1 1 calc R
C24A C 1.031(2) 1.0579(5) 0.2887(13) 0.043(4) Uani 1 1 d U
H24A H 1.0505 1.0842 0.2894 0.052 Uiso 1 1 calc R
C25A C 0.9257(18) 1.0431(5) 0.3493(11) 0.033(4) Uani 1 1 d U
H25A H 0.8695 1.0594 0.3885 0.040 Uiso 1 1 calc R
C26A C 0.9021(15) 1.0043(4) 0.3529(10) 0.026(3) Uani 1 1 d U
H26A H 0.8316 0.9943 0.3959 0.031 Uiso 1 1 calc R
C27A C 0.5002(15) 0.9286(4) -0.0092(9) 0.015(3) Uani 1 1 d U
C28A C 0.5353(13) 0.9112(4) 0.0785(8) 0.016(2) Uani 1 1 d U
C29A C 0.3388(13) 0.9279(4) -0.0227(9) 0.0155(18) Uani 1 1 d U
C30A C 0.2838(13) 0.9100(4) 0.0588(8) 0.014(2) Uani 1 1 d U
H30A H 0.1817 0.9055 0.0711 0.016 Uiso 1 1 calc R
C31A C 0.4030(13) 0.8996(4) 0.1202(9) 0.0155(18) Uani 1 1 d U
H31A H 0.3939 0.8870 0.1792 0.019 Uiso 1 1 calc R
C32A C 0.4086(15) 0.8177(4) 0.0033(10) 0.024(3) Uani 1 1 d U
H32A H 0.3902 0.8046 0.0607 0.028 Uiso 1 1 calc R
C33A C 0.5496(14) 0.8265(4) -0.0318(9) 0.017(3) Uani 1 1 d U
H33A H 0.6418 0.8203 -0.0025 0.020 Uiso 1 1 calc R
C34A C 0.5311(15) 0.8458(4) -0.1173(10) 0.024(3) Uani 1 1 d U
H34A H 0.6084 0.8552 -0.1562 0.029 Uiso 1 1 calc R
C35A C 0.3714(15) 0.8490(4) -0.1365(9) 0.019(3) Uani 1 1 d U
H35A H 0.3256 0.8607 -0.1897 0.022 Uiso 1 1 calc R
C36A C 0.2985(14) 0.8312(4) -0.0592(9) 0.020(3) Uani 1 1 d U
H36A H 0.1942 0.8288 -0.0514 0.024 Uiso 1 1 calc R
C37A C 0.2482(14) 0.9434(4) -0.1022(9) 0.020(3) Uani 1 1 d U
H37A H 0.1476 0.9329 -0.0996 0.029 Uiso 1 1 calc R
H37B H 0.2941 0.9366 -0.1625 0.029 Uiso 1 1 calc R
H37C H 0.2433 0.9710 -0.0968 0.029 Uiso 1 1 calc R
C38A C 0.6048(13) 0.9419(3) -0.0764(8) 0.012(2) Uani 1 1 d U
C39A C 0.8118(13) 0.9549(4) -0.1599(8) 0.011(2) Uani 1 1 d U
H39A H 0.8698 0.9365 -0.1984 0.014 Uiso 1 1 calc R
C40A C 0.6744(14) 0.9665(4) -0.2176(9) 0.018(3) Uani 1 1 d U
H40A H 0.6858 0.9933 -0.2386 0.022 Uiso 1 1 calc R
C41A C 0.6367(13) 0.9409(4) -0.3066(8) 0.013(2) Uani 1 1 d U
C42A C 0.5317(18) 0.9135(5) -0.2977(11) 0.038(4) Uani 1 1 d U
H42A H 0.4800 0.9105 -0.2397 0.045 Uiso 1 1 calc R
C43A C 0.502(2) 0.8906(6) -0.3721(13) 0.047(4) Uani 1 1 d U
H43A H 0.4294 0.8711 -0.3678 0.057 Uiso 1 1 calc R
C44A C 0.5814(16) 0.8968(5) -0.4556(10) 0.030(3) Uani 1 1 d U
H44A H 0.5564 0.8821 -0.5096 0.037 Uiso 1 1 calc R
C45A C 0.688(2) 0.9216(5) -0.4636(12) 0.043(4) Uani 1 1 d U
H45A H 0.7434 0.9237 -0.5204 0.052 Uiso 1 1 calc R
C46A C 0.7189(18) 0.9451(5) -0.3860(11) 0.034(4) Uani 1 1 d U
H46A H 0.7955 0.9635 -0.3890 0.040 Uiso 1 1 calc R
C47A C 0.9137(13) 0.9864(4) -0.1323(8) 0.013(2) Uani 1 1 d U
C48A C 0.9255(15) 1.0005(4) -0.0422(9) 0.018(3) Uani 1 1 d U
H48A H 0.8681 0.9895 0.0067 0.022 Uiso 1 1 calc R
C49A C 1.0188(15) 1.0304(4) -0.0205(10) 0.025(3) Uani 1 1 d U
H49A H 1.0291 1.0389 0.0429 0.029 Uiso 1 1 calc R
C50A C 1.0964(16) 1.0475(4) -0.0925(11) 0.029(3) Uani 1 1 d U
H50A H 1.1583 1.0685 -0.0784 0.035 Uiso 1 1 calc R
C51A C 1.0863(16) 1.0349(4) -0.1836(10) 0.026(3) Uani 1 1 d U
H51A H 1.1440 1.0465 -0.2315 0.031 Uiso 1 1 calc R
C52A C 0.9908(16) 1.0048(4) -0.2073(10) 0.025(3) Uani 1 1 d U
H52A H 0.9781 0.9969 -0.2712 0.030 Uiso 1 1 calc R
Au1B Au 0.24002(5) 0.660273(13) -0.33879(3) 0.01199(11) Uani 1 1 d .
Au2B Au 0.35758(5) 0.684402(13) -0.18930(3) 0.01131(10) Uani 1 1 d .
Fe1B Fe -0.05890(19) 0.70127(5) -0.18107(12) 0.0137(4) Uani 1 1 d .
Fe2B Fe 0.3722(2) 0.76081(5) -0.37952(13) 0.0159(4) Uani 1 1 d .
Cl1B Cl 0.1083(3) 0.63781(10) -0.4749(2) 0.0209(7) Uani 1 1 d .
Cl2B Cl 0.4583(3) 0.71030(9) -0.0451(2) 0.0172(6) Uani 1 1 d .
C1B C 0.0532(14) 0.6634(4) -0.2571(9) 0.019(3) Uani 1 1 d U
O1B O 0.0765(8) 0.6129(2) -0.0361(6) 0.0131(17) Uani 1 1 d U
N1B N 0.2637(11) 0.6401(3) -0.1088(7) 0.014(2) Uani 1 1 d U
O2B O 0.6366(9) 0.6877(3) -0.4832(6) 0.0183(19) Uani 1 1 d U
C2B C 0.0159(11) 0.6469(3) -0.1774(7) 0.005(2) Uani 1 1 d U
N2B N 0.4404(9) 0.6597(3) -0.4101(6) 0.0062(18) Uani 1 1 d U
C3B C -0.1434(12) 0.6482(3) -0.1589(8) 0.008(2) Uani 1 1 d U
C4B C -0.2068(14) 0.6642(4) -0.2430(9) 0.023(3) Uani 1 1 d U
H4B H -0.3099 0.6681 -0.2541 0.027 Uiso 1 1 calc R
C5B C -0.0897(13) 0.6736(4) -0.3087(9) 0.017(3) Uani 1 1 d U
H5B H -0.1000 0.6839 -0.3705 0.020 Uiso 1 1 calc R
C6B C 0.0563(14) 0.7522(4) -0.1693(9) 0.019(3) Uani 1 1 d U
H6B H 0.1422 0.7599 -0.2030 0.022 Uiso 1 1 calc R
C7B C 0.0556(16) 0.7333(4) -0.0803(11) 0.027(3) Uani 1 1 d U
H7B H 0.1389 0.7254 -0.0437 0.032 Uiso 1 1 calc R
C8B C -0.1004(14) 0.7286(4) -0.0580(9) 0.019(3) Uani 1 1 d U
H8B H -0.1368 0.7168 -0.0024 0.023 Uiso 1 1 calc R
C9B C -0.1913(14) 0.7442(4) -0.1308(9) 0.018(3) Uani 1 1 d U
H9B H -0.2968 0.7452 -0.1323 0.021 Uiso 1 1 calc R
C10B C -0.0948(14) 0.7579(4) -0.1993(9) 0.019(3) Uani 1 1 d U
H10B H -0.1245 0.7692 -0.2574 0.023 Uiso 1 1 calc R
C11B C -0.2315(14) 0.6341(4) -0.0777(9) 0.018(3) Uani 1 1 d U
H11D H -0.3242 0.6485 -0.0734 0.027 Uiso 1 1 calc R
H11E H -0.1740 0.6372 -0.0191 0.027 Uiso 1 1 calc R
H11F H -0.2544 0.6073 -0.0872 0.027 Uiso 1 1 calc R
C12B C 0.1253(12) 0.6345(3) -0.1026(8) 0.010(2) Uani 1 1 d U
C13B C 0.3375(13) 0.6177(4) -0.0337(8) 0.011(2) Uani 1 1 d U
H13B H 0.4123 0.6331 0.0020 0.014 Uiso 1 1 calc R
C14B C 0.2008(14) 0.6077(4) 0.0290(9) 0.017(3) Uani 1 1 d U
H14B H 0.2069 0.5802 0.0447 0.020 Uiso 1 1 calc R
C15B C 0.1791(14) 0.6297(4) 0.1236(9) 0.016(3) Uani 1 1 d U
C16B C 0.1841(15) 0.6105(4) 0.2059(9) 0.023(3) Uani 1 1 d U
H16B H 0.2044 0.5842 0.2067 0.028 Uiso 1 1 calc R
C17B C 0.1594(15) 0.6298(4) 0.2889(9) 0.024(3) Uani 1 1 d U
H17B H 0.1651 0.6168 0.3476 0.029 Uiso 1 1 calc R
C18B C 0.1270(15) 0.6672(4) 0.2877(10) 0.026(3) Uani 1 1 d U
H18B H 0.1078 0.6800 0.3454 0.031 Uiso 1 1 calc R
C19B C 0.1219(14) 0.6870(5) 0.2015(9) 0.024(3) Uani 1 1 d U
H19B H 0.0979 0.7131 0.2006 0.028 Uiso 1 1 calc R
C20B C 0.1517(17) 0.6685(5) 0.1190(10) 0.033(4) Uani 1 1 d U
H20B H 0.1537 0.6815 0.0603 0.039 Uiso 1 1 calc R
C21B C 0.4042(13) 0.5818(4) -0.0704(8) 0.015(3) Uani 1 1 d U
C22B C 0.5134(14) 0.5632(4) -0.0144(9) 0.020(3) Uani 1 1 d U
H22B H 0.5515 0.5747 0.0415 0.024 Uiso 1 1 calc R
C23B C 0.5639(16) 0.5277(4) -0.0423(11) 0.029(3) Uani 1 1 d U
H23B H 0.6403 0.5158 -0.0065 0.035 Uiso 1 1 calc R
C24B C 0.5061(17) 0.5095(5) -0.1208(11) 0.032(3) Uani 1 1 d U
H24B H 0.5411 0.4852 -0.1383 0.038 Uiso 1 1 calc R
C25B C 0.3959(16) 0.5272(4) -0.1736(10) 0.028(3) Uani 1 1 d U
H25B H 0.3524 0.5145 -0.2260 0.034 Uiso 1 1 calc R
C26B C 0.3485(15) 0.5633(4) -0.1509(10) 0.023(3) Uani 1 1 d U
H26B H 0.2776 0.5757 -0.1903 0.028 Uiso 1 1 calc R
C27B C 0.4425(14) 0.7256(4) -0.2680(9) 0.016(3) Uani 1 1 d U
C28B C 0.5313(12) 0.7211(3) -0.3537(8) 0.009(2) Uani 1 1 d U
C29B C 0.5974(14) 0.7577(4) -0.3767(9) 0.018(3) Uani 1 1 d U
C30B C 0.5507(14) 0.7826(4) -0.3070(8) 0.019(3) Uani 1 1 d U
H30B H 0.5787 0.8084 -0.3030 0.023 Uiso 1 1 calc R
C31B C 0.4554(13) 0.7640(4) -0.2426(9) 0.014(2) Uani 1 1 d U
H31B H 0.4076 0.7756 -0.1904 0.017 Uiso 1 1 calc R
C32B C 0.1502(15) 0.7528(4) -0.4107(10) 0.024(3) Uani 1 1 d U
H32B H 0.0842 0.7369 -0.3768 0.028 Uiso 1 1 calc R
C33B C 0.2367(14) 0.7420(4) -0.4877(9) 0.018(3) Uani 1 1 d U
H33B H 0.2381 0.7175 -0.5153 0.022 Uiso 1 1 calc R
C34B C 0.3210(16) 0.7729(4) -0.5179(10) 0.027(3) Uani 1 1 d U
H34B H 0.3908 0.7731 -0.5681 0.033 Uiso 1 1 calc R
C35B C 0.2821(15) 0.8038(4) -0.4593(10) 0.025(3) Uani 1 1 d U
H35B H 0.3201 0.8287 -0.4648 0.030 Uiso 1 1 calc R
C36B C 0.1778(16) 0.7917(4) -0.3915(11) 0.030(3) Uani 1 1 d U
H36B H 0.1346 0.8065 -0.3428 0.037 Uiso 1 1 calc R
C37B C 0.7043(15) 0.7673(4) -0.4543(9) 0.024(3) Uani 1 1 d U
H37D H 0.7077 0.7948 -0.4627 0.036 Uiso 1 1 calc R
H37E H 0.6714 0.7554 -0.5135 0.036 Uiso 1 1 calc R
H37F H 0.8035 0.7580 -0.4374 0.036 Uiso 1 1 calc R
C38B C 0.5320(13) 0.6886(4) -0.4147(8) 0.018(3) Uani 1 1 d U
C39B C 0.4812(13) 0.6350(4) -0.4952(9) 0.015(3) Uani 1 1 d U
H39B H 0.4039 0.6393 -0.5452 0.018 Uiso 1 1 calc R
C40B C 0.6267(14) 0.6511(4) -0.5319(9) 0.017(3) Uani 1 1 d U
H40B H 0.7109 0.6346 -0.5108 0.020 Uiso 1 1 calc R
C41B C 0.6345(13) 0.6567(4) -0.6363(8) 0.017(3) Uani 1 1 d U
C42B C 0.5313(14) 0.6783(4) -0.6839(9) 0.023(3) Uani 1 1 d U
H42B H 0.4538 0.6902 -0.6499 0.027 Uiso 1 1 calc R
C43B C 0.5399(17) 0.6826(5) -0.7795(10) 0.033(3) Uani 1 1 d U
H43B H 0.4677 0.6975 -0.8113 0.040 Uiso 1 1 calc R
C44B C 0.6508(16) 0.6657(5) -0.8309(10) 0.030(3) Uani 1 1 d U
H44B H 0.6529 0.6686 -0.8977 0.036 Uiso 1 1 calc R
C45B C 0.7599(19) 0.6445(5) -0.7854(11) 0.038(4) Uani 1 1 d U
H45B H 0.8405 0.6337 -0.8190 0.046 Uiso 1 1 calc R
C46B C 0.7445(15) 0.6398(4) -0.6873(10) 0.025(3) Uani 1 1 d U
H46B H 0.8137 0.6241 -0.6548 0.030 Uiso 1 1 calc R
C47B C 0.4834(16) 0.5940(4) -0.4747(10) 0.027(3) Uani 1 1 d U
C48B C 0.435(3) 0.5697(7) -0.5430(17) 0.065(6) Uani 1 1 d U
H48B H 0.3956 0.5799 -0.6000 0.078 Uiso 1 1 calc R
C49B C 0.441(3) 0.5309(7) -0.5334(16) 0.066(6) Uani 1 1 d U
H49B H 0.4010 0.5150 -0.5813 0.079 Uiso 1 1 calc R
C50B C 0.5055(19) 0.5156(5) -0.4547(13) 0.043(4) Uani 1 1 d U
H50B H 0.5140 0.4891 -0.4478 0.052 Uiso 1 1 calc R
C51B C 0.557(2) 0.5394(6) -0.3857(14) 0.054(5) Uani 1 1 d U
H51B H 0.6006 0.5291 -0.3299 0.065 Uiso 1 1 calc R
C52B C 0.548(2) 0.5790(5) -0.3954(12) 0.041(4) Uani 1 1 d U
H52B H 0.5869 0.5950 -0.3473 0.049 Uiso 1 1 calc R

loop_
_atom_site_aniso_label
_atom_site_aniso_U_11
_atom_site_aniso_U_22
_atom_site_aniso_U_33
_atom_site_aniso_U_23
_atom_site_aniso_U_13
_atom_site_aniso_U_12
Au1A 0.0115(2) 0.0123(2) 0.0117(2) 0.00060(19) 0.00108(16) -0.00007(19)
Au2A 0.0145(2) 0.0140(2) 0.0112(2) -0.00073(19) 0.00007(17) 0.0001(2)
Fe1A 0.0193(9) 0.0147(10) 0.0173(9) 0.0027(8) 0.0054(7) -0.0006(8)
Fe2A 0.0109(8) 0.0133(9) 0.0195(9) -0.0031(7) 0.0027(7) -0.0021(7)
Cl1A 0.0169(14) 0.0171(16) 0.0153(14) -0.0035(12) 0.0015(11) 0.0055(12)
Cl2A 0.0223(16) 0.0307(19) 0.0162(15) -0.0025(14) 0.0043(12) 0.0036(14)
O1A 0.027(4) 0.011(4) 0.011(3) -0.001(3) -0.008(3) 0.001(3)
N1A 0.015(4) 0.011(4) 0.020(4) 0.001(4) 0.000(3) 0.001(4)
C1A 0.014(5) 0.016(5) 0.012(5) 0.003(4) -0.002(4) -0.001(4)
O2A 0.016(4) 0.019(4) 0.010(4) 0.000(3) 0.000(3) 0.005(3)
N2A 0.012(3) 0.011(3) 0.010(3) 0.0008(18) 0.0013(17) 0.0005(18)
C2A 0.022(5) 0.022(5) 0.012(5) -0.004(4) -0.005(4) 0.000(4)
C3A 0.013(5) 0.014(5) 0.019(5) 0.001(4) 0.000(4) 0.003(4)
C4A 0.016(5) 0.018(5) 0.022(5) -0.002(4) 0.001(4) 0.001(4)
C5A 0.017(5) 0.012(5) 0.017(5) -0.004(4) 0.000(4) -0.002(4)
C6A 0.017(5) 0.022(5) 0.025(5) 0.002(5) 0.003(4) -0.003(4)
C7A 0.035(6) 0.030(6) 0.030(6) 0.002(5) 0.007(5) 0.001(5)
C8A 0.028(5) 0.030(6) 0.025(5) 0.003(5) -0.003(5) 0.000(5)
C9A 0.022(5) 0.024(6) 0.029(5) 0.009(5) 0.007(4) 0.003(5)
C10A 0.033(6) 0.030(6) 0.034(6) 0.000(5) 0.004(5) -0.006(5)
C11A 0.026(5) 0.022(5) 0.026(5) -0.001(5) -0.003(4) 0.001(5)
C12A 0.012(4) 0.014(5) 0.005(4) 0.004(4) -0.004(3) 0.001(4)
C13A 0.012(4) 0.012(5) 0.009(4) 0.001(4) -0.007(4) 0.004(4)
C14A 0.027(5) 0.028(6) 0.037(6) -0.002(5) 0.006(5) 0.003(5)
C15A 0.035(6) 0.024(6) 0.020(5) 0.001(5) 0.001(4) 0.006(5)
C16A 0.041(6) 0.029(6) 0.028(5) 0.007(5) 0.008(5) 0.002(5)
C17A 0.026(5) 0.030(6) 0.033(6) 0.006(5) -0.007(5) 0.004(5)
C18A 0.030(5) 0.045(6) 0.025(5) -0.003(5) -0.002(5) 0.008(5)
C19A 0.045(6) 0.049(7) 0.038(6) -0.001(5) -0.010(5) -0.001(5)
C20A 0.017(5) 0.030(6) 0.034(6) -0.008(5) -0.015(4) -0.008(5)
C21A 0.022(5) 0.015(5) 0.018(5) 0.005(4) -0.002(4) 0.002(4)
C22A 0.038(6) 0.028(6) 0.024(5) 0.000(5) -0.005(5) -0.001(5)
C23A 0.036(6) 0.028(6) 0.036(6) 0.008(5) 0.000(5) -0.002(5)
C24A 0.046(7) 0.037(7) 0.047(7) 0.001(5) -0.004(5) -0.001(5)
C25A 0.041(6) 0.027(6) 0.032(6) -0.005(5) -0.010(5) 0.006(5)
C26A 0.022(5) 0.025(6) 0.029(5) 0.002(5) -0.009(5) -0.001(5)
C27A 0.021(5) 0.013(5) 0.011(5) -0.002(4) 0.004(4) 0.009(4)
C28A 0.018(5) 0.014(5) 0.017(5) -0.006(4) -0.007(4) -0.004(4)
C29A 0.015(2) 0.016(2) 0.015(2) -0.0003(17) -0.0015(16) -0.0001(17)
C30A 0.017(4) 0.012(5) 0.012(4) -0.001(4) 0.000(4) -0.001(4)
C31A 0.015(2) 0.016(2) 0.015(2) -0.0003(17) -0.0015(16) -0.0001(17)
C32A 0.023(5) 0.026(6) 0.023(5) -0.002(5) -0.002(4) -0.001(5)
C33A 0.018(5) 0.014(5) 0.019(5) -0.002(4) 0.009(4) 0.000(4)
C34A 0.020(5) 0.023(6) 0.030(5) -0.009(5) 0.005(4) 0.000(5)
C35A 0.026(5) 0.019(5) 0.010(5) -0.005(4) -0.005(4) -0.005(4)
C36A 0.015(5) 0.021(5) 0.025(5) -0.005(4) -0.004(4) -0.003(4)
C37A 0.021(5) 0.022(5) 0.015(5) 0.001(4) 0.001(4) 0.000(4)
C38A 0.012(4) 0.013(5) 0.011(4) -0.005(4) 0.001(4) 0.002(4)
C39A 0.010(4) 0.017(5) 0.007(4) 0.002(4) 0.003(4) 0.000(4)
C40A 0.015(5) 0.017(5) 0.022(5) 0.006(4) 0.007(4) 0.002(4)
C41A 0.011(3) 0.014(3) 0.014(3) 0.0014(18) -0.0032(18) 0.0015(18)
C42A 0.041(6) 0.037(6) 0.036(6) -0.003(5) 0.011(5) -0.009(5)
C43A 0.048(6) 0.045(7) 0.049(7) -0.009(6) 0.011(5) -0.007(6)
C44A 0.037(6) 0.035(6) 0.019(5) 0.006(5) -0.016(5) 0.010(5)
C45A 0.048(6) 0.048(7) 0.033(6) 0.002(5) 0.001(5) -0.001(6)
C46A 0.033(6) 0.039(6) 0.028(6) 0.002(5) 0.003(5) -0.006(5)
C47A 0.010(4) 0.013(5) 0.015(5) 0.004(4) 0.006(4) 0.000(4)
C48A 0.021(5) 0.018(5) 0.016(5) -0.008(4) 0.001(4) 0.002(4)
C49A 0.026(5) 0.024(6) 0.024(5) -0.002(5) -0.007(4) 0.003(5)
C50A 0.027(5) 0.025(6) 0.035(6) -0.001(5) -0.006(5) -0.004(5)
C51A 0.026(5) 0.025(6) 0.027(5) 0.006(5) 0.009(5) -0.005(5)
C52A 0.028(5) 0.026(6) 0.022(5) 0.003(5) 0.000(4) -0.003(5)
Au1B 0.0138(2) 0.0140(2) 0.0082(2) 0.00045(19) -0.00024(16) 0.00052(19)
Au2B 0.0121(2) 0.0133(2) 0.0085(2) 0.00084(19) 0.00088(16) 0.00058(19)
Fe1B 0.0129(8) 0.0135(9) 0.0148(9) -0.0019(7) 0.0005(7) 0.0002(7)
Fe2B 0.0179(9) 0.0159(10) 0.0137(9) 0.0033(8) -0.0030(7) -0.0003(8)
Cl1B 0.0194(15) 0.0290(19) 0.0144(14) -0.0028(13) -0.0009(12) -0.0051(14)
Cl2B 0.0193(15) 0.0219(17) 0.0103(13) -0.0005(12) 0.0004(11) -0.0037(13)
C1B 0.022(3) 0.020(3) 0.017(3) -0.0013(19) -0.0014(18) -0.0010(19)
O1B 0.006(3) 0.021(4) 0.012(3) 0.003(3) 0.000(3) -0.003(3)
N1B 0.017(4) 0.016(4) 0.009(4) 0.006(4) 0.006(3) 0.010(4)
O2B 0.020(4) 0.021(4) 0.014(4) -0.007(3) 0.010(3) -0.003(3)
C2B 0.006(4) 0.006(4) 0.003(4) 0.002(4) -0.003(3) -0.003(4)
N2B 0.006(3) 0.009(4) 0.004(4) 0.004(3) -0.001(3) 0.001(3)
C3B 0.008(3) 0.010(3) 0.007(3) -0.0011(18) -0.0019(18) -0.0003(18)
C4B 0.014(5) 0.024(6) 0.031(5) -0.006(5) -0.016(4) 0.000(4)
C5B 0.013(5) 0.017(5) 0.019(5) 0.004(4) 0.000(4) -0.004(4)
C6B 0.018(5) 0.018(5) 0.021(5) -0.007(4) 0.000(4) -0.002(4)
C7B 0.021(5) 0.026(6) 0.033(6) -0.005(5) -0.010(5) 0.003(5)
C8B 0.023(5) 0.019(5) 0.016(5) 0.000(4) 0.004(4) -0.001(4)
C9B 0.015(5) 0.019(5) 0.019(5) -0.008(4) -0.006(4) 0.004(4)
C10B 0.024(5) 0.018(5) 0.015(5) 0.000(4) 0.003(4) -0.003(4)
C11B 0.017(5) 0.021(5) 0.017(5) 0.004(4) -0.004(4) 0.000(4)
C12B 0.011(3) 0.011(3) 0.007(3) -0.0002(18) 0.0047(18) -0.0003(18)
C13B 0.015(5) 0.014(5) 0.005(4) 0.006(4) 0.004(4) 0.002(4)
C14B 0.018(5) 0.019(5) 0.014(5) 0.003(4) -0.004(4) -0.001(4)
C15B 0.015(3) 0.017(3) 0.017(3) 0.0006(18) -0.0018(18) 0.0005(18)
C16B 0.027(5) 0.023(5) 0.020(5) 0.010(5) -0.005(4) 0.003(5)
C17B 0.028(5) 0.031(6) 0.012(5) 0.004(5) -0.003(4) 0.001(5)
C18B 0.029(5) 0.028(6) 0.020(5) -0.004(5) 0.008(4) -0.007(5)
C19B 0.028(5) 0.027(5) 0.016(5) -0.004(5) 0.016(4) 0.003(5)
C20B 0.038(6) 0.036(6) 0.024(5) 0.001(5) 0.009(5) -0.001(5)
C21B 0.015(5) 0.019(5) 0.011(5) 0.008(4) 0.004(4) 0.002(4)
C22B 0.018(5) 0.023(5) 0.019(5) 0.004(4) 0.000(4) 0.004(4)
C23B 0.027(5) 0.027(6) 0.034(6) 0.004(5) -0.005(5) 0.006(5)
C24B 0.033(6) 0.025(6) 0.037(6) -0.002(5) 0.002(5) -0.002(5)
C25B 0.029(6) 0.028(6) 0.027(5) -0.001(5) -0.002(5) -0.006(5)
C26B 0.021(5) 0.027(6) 0.022(5) -0.001(5) -0.001(4) 0.006(5)
C27B 0.017(5) 0.019(5) 0.013(5) 0.000(4) 0.001(4) -0.002(4)
C28B 0.007(4) 0.010(5) 0.010(4) 0.002(4) -0.002(4) -0.003(4)
C29B 0.017(5) 0.020(5) 0.015(5) 0.001(4) -0.002(4) -0.001(4)
C30B 0.026(5) 0.023(5) 0.010(5) -0.001(4) 0.009(4) -0.003(4)
C31B 0.010(4) 0.018(5) 0.015(5) 0.003(4) 0.001(4) -0.001(4)
C32B 0.022(5) 0.026(6) 0.023(5) 0.005(5) -0.006(4) -0.003(5)
C33B 0.015(5) 0.022(5) 0.018(5) 0.007(4) -0.005(4) 0.001(4)
C34B 0.027(5) 0.028(6) 0.026(5) 0.003(5) -0.003(5) -0.002(5)
C35B 0.026(5) 0.024(6) 0.024(5) 0.002(5) -0.008(4) -0.002(5)
C36B 0.027(5) 0.030(6) 0.034(6) 0.001(5) -0.006(5) 0.008(5)
C37B 0.026(5) 0.026(6) 0.020(5) 0.000(5) 0.004(4) -0.005(5)
C38B 0.016(5) 0.021(5) 0.016(5) 0.001(4) -0.009(4) 0.000(4)
C39B 0.010(5) 0.021(5) 0.013(5) 0.001(4) 0.001(4) 0.001(4)
C40B 0.018(3) 0.017(3) 0.016(3) 0.0010(18) -0.0024(18) 0.0008(18)
C41B 0.013(4) 0.022(5) 0.015(4) -0.004(4) -0.002(4) -0.002(4)
C42B 0.018(5) 0.028(6) 0.023(5) 0.005(5) 0.007(4) 0.001(5)
C43B 0.037(6) 0.036(6) 0.028(5) 0.000(5) 0.000(5) -0.004(5)
C44B 0.032(6) 0.037(6) 0.020(5) 0.005(5) 0.003(5) -0.007(5)
C45B 0.040(6) 0.041(6) 0.033(6) -0.008(5) 0.010(5) -0.003(5)
C46B 0.024(5) 0.024(6) 0.027(5) 0.003(5) 0.004(4) 0.006(5)
C47B 0.032(6) 0.023(6) 0.026(5) 0.001(5) 0.015(5) 0.001(5)
C48B 0.070(8) 0.059(8) 0.067(8) -0.008(6) -0.002(6) 0.005(6)
C49B 0.070(8) 0.061(8) 0.066(8) -0.008(6) -0.012(6) 0.004(6)
C50B 0.042(6) 0.039(7) 0.048(7) -0.002(6) 0.005(5) -0.001(5)
C51B 0.059(7) 0.054(7) 0.050(7) 0.007(6) 0.005(6) -0.001(6)
C52B 0.050(7) 0.038(7) 0.035(6) 0.006(5) 0.000(5) -0.001(5)

loop_
_atom_type_symbol
_atom_type_description
_atom_type_scat_dispersion_real
_atom_type_scat_dispersion_imag
_atom_type_scat_source
C C 0.0033 0.0016 'International Tables Vol C Tables 4.2.6.8 and 6.1.1.4'
H H 0.0000 0.0000 'International Tables Vol C Tables 4.2.6.8 and 6.1.1.4'
N N 0.0061 0.0033 'International Tables Vol C Tables 4.2.6.8 and 6.1.1.4'
O O 0.0106 0.0060 'International Tables Vol C Tables 4.2.6.8 and 6.1.1.4'
Cl Cl 0.1484 0.1585 'International Tables Vol C Tables 4.2.6.8 and 6.1.1.4'
Fe Fe 0.3463 0.8444 'International Tables Vol C Tables 4.2.6.8 and 6.1.1.4'
Au Au -2.0133 8.8022 'International Tables Vol C Tables 4.2.6.8 and 6.1.1.4'

loop_
_geom_angle_atom_site_label_1
_geom_angle_atom_site_label_2
_geom_angle_atom_site_label_3
_geom_angle
C1A Au1A N2A 178.4(5)
C1A Au1A Cl1A 92.9(4)
N2A Au1A Cl1A 88.6(3)
C1A Au1A Au2A 85.6(3)
N2A Au1A Au2A 92.9(3)
Cl1A Au1A Au2A 175.90(8)
C28A Au2A N1A 178.0(5)
C28A Au2A Cl2A 91.0(4)
N1A Au2A Cl2A 90.9(3)
C28A Au2A Au1A 84.9(3)
N1A Au2A Au1A 93.1(3)
Cl2A Au2A Au1A 174.53(9)
C2A Fe1A C7A 109.4(6)
C2A Fe1A C4A 69.0(5)
C7A Fe1A C4A 159.4(6)
C2A Fe1A C8A 120.0(6)
C7A Fe1A C8A 40.2(6)
C4A Fe1A C8A 121.5(6)
C2A Fe1A C3A 41.8(5)
C7A Fe1A C3A 125.1(6)
C4A Fe1A C3A 40.1(5)
C8A Fe1A C3A 104.9(5)
C2A Fe1A C5A 68.7(5)
C7A Fe1A C5A 158.8(6)
C4A Fe1A C5A 41.3(5)
C8A Fe1A C5A 159.7(6)
C3A Fe1A C5A 68.5(5)
C2A Fe1A C9A 155.0(5)
C7A Fe1A C9A 66.8(6)
C4A Fe1A C9A 105.4(6)
C8A Fe1A C9A 40.7(6)
C3A Fe1A C9A 118.3(5)
C5A Fe1A C9A 124.1(5)
C2A Fe1A C6A 127.1(6)
C7A Fe1A C6A 39.4(6)
C4A Fe1A C6A 157.2(5)
C8A Fe1A C6A 67.6(6)
C3A Fe1A C6A 162.7(5)
C5A Fe1A C6A 123.8(5)
C9A Fe1A C6A 66.9(5)
C2A Fe1A C1A 41.0(5)
C7A Fe1A C1A 124.5(6)
C4A Fe1A C1A 68.7(5)
C8A Fe1A C1A 157.3(6)
C3A Fe1A C1A 69.1(5)
C5A Fe1A C1A 40.2(5)
C9A Fe1A C1A 161.6(5)
C6A Fe1A C1A 111.5(5)
C2A Fe1A C10A 163.9(6)
C7A Fe1A C10A 67.0(6)
C4A Fe1A C10A 120.1(6)
C8A Fe1A C10A 68.2(6)
C3A Fe1A C10A 153.4(6)
C5A Fe1A C10A 108.6(6)
C9A Fe1A C10A 39.8(6)
C6A Fe1A C10A 40.3(6)
C1A Fe1A C10A 126.9(6)
C27A Fe2A C32A 165.0(5)
C27A Fe2A C28A 40.9(5)
C32A Fe2A C28A 127.8(5)
C27A Fe2A C30A 68.0(5)
C32A Fe2A C30A 120.5(5)
C28A Fe2A C30A 67.8(5)
C27A Fe2A C36A 153.7(5)
C32A Fe2A C36A 40.2(5)
C28A Fe2A C36A 162.0(5)
C30A Fe2A C36A 105.1(5)
C27A Fe2A C29A 42.1(5)
C32A Fe2A C29A 152.3(5)
C28A Fe2A C29A 69.8(5)
C30A Fe2A C29A 40.1(5)
C36A Fe2A C29A 116.2(5)
C27A Fe2A C33A 127.9(5)
C32A Fe2A C33A 40.0(5)
C28A Fe2A C33A 111.6(5)
C30A Fe2A C33A 156.6(5)
C36A Fe2A C33A 68.0(5)
C29A Fe2A C33A 163.2(5)
C27A Fe2A C31A 68.0(5)
C32A Fe2A C31A 109.6(5)
C28A Fe2A C31A 39.9(5)
C30A Fe2A C31A 40.6(4)
C36A Fe2A C31A 124.3(5)
C29A Fe2A C31A 68.9(5)
C33A Fe2A C31A 123.6(5)
C27A Fe2A C34A 109.1(5)
C32A Fe2A C34A 67.1(6)
C28A Fe2A C34A 123.5(5)
C30A Fe2A C34A 160.6(5)
C36A Fe2A C34A 68.5(5)
C29A Fe2A C34A 124.8(6)
C33A Fe2A C34A 39.7(5)
C31A Fe2A C34A 157.9(5)
C27A Fe2A C35A 120.0(5)
C32A Fe2A C35A 67.8(5)
C28A Fe2A C35A 157.3(5)
C30A Fe2A C35A 121.8(5)
C36A Fe2A C35A 40.5(5)
C29A Fe2A C35A 103.6(5)
C33A Fe2A C35A 68.4(5)
C31A Fe2A C35A 159.5(5)
C34A Fe2A C35A 41.6(5)
C12A O1A C14A 108.1(10)
C12A N1A C13A 105.8(9)
C12A N1A Au2A 123.2(8)
C13A N1A Au2A 124.5(7)
C5A C1A C2A 107.6(11)
C5A C1A Au1A 122.4(9)
C2A C1A Au1A 128.8(10)
C5A C1A Fe1A 69.6(7)
C2A C1A Fe1A 67.5(7)
Au1A C1A Fe1A 138.0(6)
C38A O2A C40A 106.3(9)
C38A N2A C39A 109.6(10)
C38A N2A Au1A 122.8(8)
C39A N2A Au1A 126.7(7)
C1A C2A C12A 127.3(12)
C1A C2A C3A 108.3(11)
C12A C2A C3A 124.4(11)
C1A C2A Fe1A 71.5(7)
C12A C2A Fe1A 121.7(9)
C3A C2A Fe1A 70.6(8)
C4A C3A C2A 107.3(11)
C4A C3A C11A 122.8(12)
C2A C3A C11A 129.8(12)
C4A C3A Fe1A 69.8(7)
C2A C3A Fe1A 67.6(7)
C11A C3A Fe1A 126.3(9)
C3A C4A C5A 108.4(12)
C3A C4A Fe1A 70.2(7)
C5A C4A Fe1A 69.7(7)
C3A C4A H4A 125.8
C5A C4A H4A 125.8
Fe1A C4A H4A 126.0
C1A C5A C4A 108.3(11)
C1A C5A Fe1A 70.2(7)
C4A C5A Fe1A 69.0(7)
C1A C5A H5A 125.9
C4A C5A H5A 125.9
Fe1A C5A H5A 126.4
C7A C6A C10A 107.7(13)
C7A C6A Fe1A 68.8(8)
C10A C6A Fe1A 70.2(8)
C7A C6A H6A 126.2
C10A C6A H6A 126.2
Fe1A C6A H6A 126.5
C6A C7A C8A 111.1(14)
C6A C7A Fe1A 71.9(9)
C8A C7A Fe1A 71.1(9)
C6A C7A H7A 124.5
C8A C7A H7A 124.5
Fe1A C7A H7A 124.1
C7A C8A C9A 105.3(13)
C7A C8A Fe1A 68.7(9)
C9A C8A Fe1A 70.0(8)
C7A C8A H8A 127.4
C9A C8A H8A 127.4
Fe1A C8A H8A 125.5
C10A C9A C8A 109.1(13)
C10A C9A Fe1A 70.4(9)
C8A C9A Fe1A 69.3(8)
C10A C9A H9A 125.5
C8A C9A H9A 125.5
Fe1A C9A H9A 126.5
C9A C10A C6A 106.9(14)
C9A C10A Fe1A 69.8(9)
C6A C10A Fe1A 69.5(8)
C9A C10A H10A 126.5
C6A C10A H10A 126.5
Fe1A C10A H10A 125.7
C3A C11A H11A 109.5
C3A C11A H11B 109.5
H11A C11A H11B 109.5
C3A C11A H11C 109.5
H11A C11A H11C 109.5
H11B C11A H11C 109.5
N1A C12A O1A 117.4(10)
N1A C12A C2A 124.5(10)
O1A C12A C2A 118.1(10)
N1A C13A C21A 118.4(10)
N1A C13A C14A 103.9(10)
C21A C13A C14A 111.5(11)
N1A C13A H13A 107.6
C21A C13A H13A 107.6
C14A C13A H13A 107.6
O1A C14A C15A 112.6(12)
O1A C14A C13A 102.5(11)
C15A C14A C13A 115.7(12)
O1A C14A H14A 108.6
C15A C14A H14A 108.6
C13A C14A H14A 108.6
C20A C15A C16A 121.1(14)
C20A C15A C14A 117.0(14)
C16A C15A C14A 121.2(14)
C15A C16A C17A 121.7(15)
C15A C16A H16A 119.2
C17A C16A H16A 119.2
C18A C17A C16A 116.4(15)
C18A C17A H17A 121.8
C16A C17A H17A 121.8
C19A C18A C17A 121.8(15)
C19A C18A H18A 119.1
C17A C18A H18A 119.1
C18A C19A C20A 122.0(16)
C18A C19A H19A 119.0
C20A C19A H19A 119.0
C15A C20A C19A 116.9(15)
C15A C20A H20A 121.6
C19A C20A H20A 121.6
C26A C21A C22A 117.9(13)
C26A C21A C13A 120.7(12)
C22A C21A C13A 121.2(13)
C23A C22A C21A 120.4(15)
C23A C22A H22A 119.8
C21A C22A H22A 119.8
C24A C23A C22A 119.7(16)
C24A C23A H23A 120.1
C22A C23A H23A 120.1
C23A C24A C25A 120.8(17)
C23A C24A H24A 119.6
C25A C24A H24A 119.6
C24A C25A C26A 120.2(16)
C24A C25A H25A 119.9
C26A C25A H25A 119.9
C21A C26A C25A 120.8(15)
C21A C26A H26A 119.6
C25A C26A H26A 119.6
C28A C27A C38A 125.6(12)
C28A C27A C29A 108.8(11)
C38A C27A C29A 125.4(11)
C28A C27A Fe2A 70.4(8)
C38A C27A Fe2A 121.8(9)
C29A C27A Fe2A 70.4(8)
C31A C28A C27A 108.1(11)
C31A C28A Au2A 122.4(9)
C27A C28A Au2A 127.9(10)
C31A C28A Fe2A 70.6(7)
C27A C28A Fe2A 68.7(7)
Au2A C28A Fe2A 137.8(7)
C30A C29A C27A 104.8(10)
C30A C29A C37A 126.1(11)
C27A C29A C37A 129.1(11)
C30A C29A Fe2A 69.7(7)
C27A C29A Fe2A 67.5(7)
C37A C29A Fe2A 128.0(9)
C29A C30A C31A 110.3(11)
C29A C30A Fe2A 70.2(7)
C31A C30A Fe2A 69.8(7)
C29A C30A H30A 124.9
C31A C30A H30A 124.9
Fe2A C30A H30A 126.8
C28A C31A C30A 108.1(11)
C28A C31A Fe2A 69.5(7)
C30A C31A Fe2A 69.6(7)
C28A C31A H31A 126.0
C30A C31A H31A 126.0
Fe2A C31A H31A 126.4
C33A C32A C36A 109.8(13)
C33A C32A Fe2A 70.8(8)
C36A C32A Fe2A 70.4(8)
C33A C32A H32A 125.1
C36A C32A H32A 125.1
Fe2A C32A H32A 125.3
C34A C33A C32A 108.1(12)
C34A C33A Fe2A 70.2(8)
C32A C33A Fe2A 69.2(8)
C34A C33A H33A 125.9
C32A C33A H33A 125.9
Fe2A C33A H33A 126.2
C33A C34A C35A 108.0(12)
C33A C34A Fe2A 70.1(8)
C35A C34A Fe2A 69.5(7)
C33A C34A H34A 126.0
C35A C34A H34A 126.0
Fe2A C34A H34A 126.0
C36A C35A C34A 106.2(11)
C36A C35A Fe2A 69.2(7)
C34A C35A Fe2A 68.9(7)
C36A C35A H35A 126.9
C34A C35A H35A 126.9
Fe2A C35A H35A 126.5
C32A C36A C35A 107.8(12)
C32A C36A Fe2A 69.3(8)
C35A C36A Fe2A 70.3(7)
C32A C36A H36A 126.1
C35A C36A H36A 126.1
Fe2A C36A H36A 125.8
C29A C37A H37A 109.5
C29A C37A H37B 109.5
H37A C37A H37B 109.5
C29A C37A H37C 109.5
H37A C37A H37C 109.5
H37B C37A H37C 109.5
N2A C38A O2A 114.6(10)
N2A C38A C27A 127.6(11)
O2A C38A C27A 117.8(10)
N2A C39A C47A 115.3(9)
N2A C39A C40A 101.7(9)
C47A C39A C40A 115.5(11)
N2A C39A H39A 108.0
C47A C39A H39A 108.0
C40A C39A H39A 108.0
O2A C40A C39A 103.1(9)
O2A C40A C41A 110.1(10)
C39A C40A C41A 115.9(10)
O2A C40A H40A 109.1
C39A C40A H40A 109.1
C41A C40A H40A 109.1
C46A C41A C42A 122.5(13)
C46A C41A C40A 118.6(12)
C42A C41A C40A 118.7(12)
C43A C42A C41A 119.5(15)
C43A C42A H42A 120.3
C41A C42A H42A 120.3
C42A C43A C44A 117.2(17)
C42A C43A H43A 121.4
C44A C43A H43A 121.4
C45A C44A C43A 123.9(16)
C45A C44A H44A 118.0
C43A C44A H44A 118.0
C44A C45A C46A 118.2(16)
C44A C45A H45A 120.9
C46A C45A H45A 120.9
C41A C46A C45A 118.4(15)
C41A C46A H46A 120.8
C45A C46A H46A 120.8
C48A C47A C52A 119.1(12)
C48A C47A C39A 123.9(11)
C52A C47A C39A 116.6(11)
C47A C48A C49A 121.9(13)
C47A C48A H48A 119.1
C49A C48A H48A 119.1
C50A C49A C48A 118.9(13)
C50A C49A H49A 120.6
C48A C49A H49A 120.6
C51A C50A C49A 121.4(14)
C51A C50A H50A 119.3
C49A C50A H50A 119.3
C50A C51A C52A 120.5(13)
C50A C51A H51A 119.7
C52A C51A H51A 119.7
C51A C52A C47A 117.9(13)
C51A C52A H52A 121.0
C47A C52A H52A 121.0
C1B Au1B N2B 174.2(4)
C1B Au1B Cl1B 93.8(4)
N2B Au1B Cl1B 92.0(2)
C1B Au1B Au2B 81.4(4)
N2B Au1B Au2B 92.8(2)
Cl1B Au1B Au2B 175.18(8)
C27B Au2B N1B 178.4(5)
C27B Au2B Cl2B 92.8(4)
N1B Au2B Cl2B 88.7(3)
C27B Au2B Au1B 86.7(4)
N1B Au2B Au1B 91.8(3)
Cl2B Au2B Au1B 176.52(8)
C1B Fe1B C8B 151.5(5)
C1B Fe1B C2B 37.9(5)
C8B Fe1B C2B 119.5(5)
C1B Fe1B C10B 132.2(5)
C8B Fe1B C10B 67.0(5)
C2B Fe1B C10B 168.4(5)
C1B Fe1B C3B 69.8(5)
C8B Fe1B C3B 103.7(5)
C2B Fe1B C3B 41.8(4)
C10B Fe1B C3B 149.1(5)
C1B Fe1B C4B 70.8(5)
C8B Fe1B C4B 123.1(5)
C2B Fe1B C4B 67.7(5)
C10B Fe1B C4B 118.0(5)
C3B Fe1B C4B 40.7(5)
C1B Fe1B C9B 167.6(5)
C8B Fe1B C9B 40.7(5)
C2B Fe1B C9B 151.5(5)
C10B Fe1B C9B 39.6(5)
C3B Fe1B C9B 114.1(5)
C4B Fe1B C9B 104.1(5)
C1B Fe1B C5B 43.8(5)
C8B Fe1B C5B 161.7(5)
C2B Fe1B C5B 67.5(4)
C10B Fe1B C5B 109.5(5)
C3B Fe1B C5B 69.6(5)
C4B Fe1B C5B 41.0(5)
C9B Fe1B C5B 125.1(5)
C1B Fe1B C7B 118.9(6)
C8B Fe1B C7B 41.3(5)
C2B Fe1B C7B 109.6(5)
C10B Fe1B C7B 68.3(6)
C3B Fe1B C7B 125.1(5)
C4B Fe1B C7B 161.9(6)
C9B Fe1B C7B 69.4(5)
C5B Fe1B C7B 156.1(5)
C1B Fe1B C6B 111.8(5)
C8B Fe1B C6B 67.2(5)
C2B Fe1B C6B 130.6(5)
C10B Fe1B C6B 40.6(5)
C3B Fe1B C6B 164.6(5)
C4B Fe1B C6B 154.7(5)
C9B Fe1B C6B 67.8(5)
C5B Fe1B C6B 122.9(5)
C7B Fe1B C6B 39.9(6)
C29B Fe2B C28B 42.2(5)
C29B Fe2B C30B 39.8(5)
C28B Fe2B C30B 67.9(5)
C29B Fe2B C34B 104.3(5)
C28B Fe2B C34B 117.9(5)
C30B Fe2B C34B 124.6(5)
C29B Fe2B C35B 116.1(6)
C28B Fe2B C35B 151.9(5)
C30B Fe2B C35B 107.4(6)
C34B Fe2B C35B 40.4(6)
C29B Fe2B C33B 125.7(5)
C28B Fe2B C33B 108.7(5)
C30B Fe2B C33B 161.9(5)
C34B Fe2B C33B 39.9(5)
C35B Fe2B C33B 66.7(5)
C29B Fe2B C32B 164.2(6)
C28B Fe2B C32B 128.4(5)
C30B Fe2B C32B 155.9(5)
C34B Fe2B C32B 67.3(6)
C35B Fe2B C32B 66.9(6)
C33B Fe2B C32B 39.6(5)
C29B Fe2B C36B 150.9(6)
C28B Fe2B C36B 166.4(6)
C30B Fe2B C36B 120.0(6)
C34B Fe2B C36B 68.2(6)
C35B Fe2B C36B 40.1(6)
C33B Fe2B C36B 67.3(6)
C32B Fe2B C36B 40.4(6)
C29B Fe2B C31B 68.3(5)
C28B Fe2B C31B 67.8(5)
C30B Fe2B C31B 40.2(5)
C34B Fe2B C31B 162.9(6)
C35B Fe2B C31B 127.5(5)
C33B Fe2B C31B 156.7(5)
C32B Fe2B C31B 123.4(5)
C36B Fe2B C31B 110.3(6)
C29B Fe2B C27B 70.0(5)
C28B Fe2B C27B 41.3(5)
C30B Fe2B C27B 67.6(5)
C34B Fe2B C27B 154.4(6)
C35B Fe2B C27B 164.7(5)
C33B Fe2B C27B 122.5(5)
C32B Fe2B C27B 111.3(5)
C36B Fe2B C27B 128.7(6)
C31B Fe2B C27B 39.6(5)
C2B C1B C5B 107.3(11)
C2B C1B Fe1B 72.9(8)
C5B C1B Fe1B 70.6(7)
C2B C1B Au1B 132.4(10)
C5B C1B Au1B 116.0(8)
Fe1B C1B Au1B 139.3(7)
C12B O1B C14B 105.7(9)
C12B N1B C13B 107.7(10)
C12B N1B Au2B 123.4(8)
C13B N1B Au2B 127.2(8)
C38B O2B C40B 108.2(10)
C1B C2B C3B 113.4(10)
C1B C2B C12B 124.1(10)
C3B C2B C12B 121.5(9)
C1B C2B Fe1B 69.2(8)
C3B C2B Fe1B 69.6(6)
C12B C2B Fe1B 120.5(8)
C38B N2B C39B 104.6(9)
C38B N2B Au1B 124.4(8)
C39B N2B Au1B 126.9(7)
C4B C3B C2B 104.5(10)
C4B C3B C11B 124.2(10)
C2B C3B C11B 131.2(10)
C4B C3B Fe1B 69.9(7)
C2B C3B Fe1B 68.7(6)
C11B C3B Fe1B 128.8(9)
C3B C4B C5B 109.6(10)
C3B C4B Fe1B 69.4(7)
C5B C4B Fe1B 69.8(7)
C3B C4B H4B 125.2
C5B C4B H4B 125.2
Fe1B C4B H4B 127.3
C4B C5B C1B 104.8(10)
C4B C5B Fe1B 69.2(7)
C1B C5B Fe1B 65.6(7)
C4B C5B H5B 127.6
C1B C5B H5B 127.6
Fe1B C5B H5B 129.0
C7B C6B C10B 108.4(12)
C7B C6B Fe1B 70.0(8)
C10B C6B Fe1B 68.1(7)
C7B C6B H6B 125.8
C10B C6B H6B 125.8
Fe1B C6B H6B 127.7
C6B C7B C8B 104.8(12)
C6B C7B Fe1B 70.1(8)
C8B C7B Fe1B 67.2(7)
C6B C7B H7B 127.6
C8B C7B H7B 127.6
Fe1B C7B H7B 126.6
C9B C8B C7B 110.6(12)
C9B C8B Fe1B 71.0(7)
C7B C8B Fe1B 71.6(8)
C9B C8B H8B 124.7
C7B C8B H8B 124.7
Fe1B C8B H8B 124.3
C10B C9B C8B 106.2(11)
C10B C9B Fe1B 69.6(8)
C8B C9B Fe1B 68.3(7)
C10B C9B H9B 126.9
C8B C9B H9B 126.9
Fe1B C9B H9B 126.7
C9B C10B C6B 110.0(12)
C9B C10B Fe1B 70.8(8)
C6B C10B Fe1B 71.3(8)
C9B C10B H10B 125.0
C6B C10B H10B 125.0
Fe1B C10B H10B 124.5
C3B C11B H11D 109.5
C3B C11B H11E 109.5
H11D C11B H11E 109.5
C3B C11B H11F 109.5
H11D C11B H11F 109.5
H11E C11B H11F 109.5
N1B C12B O1B 118.9(10)
N1B C12B C2B 123.0(10)
O1B C12B C2B 117.4(10)
N1B C13B C21B 112.7(10)
N1B C13B C14B 100.2(9)
C21B C13B C14B 108.8(10)
N1B C13B H13B 111.5
C21B C13B H13B 111.5
C14B C13B H13B 111.5
O1B C14B C15B 112.2(10)
O1B C14B C13B 102.6(9)
C15B C14B C13B 118.5(11)
O1B C14B H14B 107.7
C15B C14B H14B 107.7
C13B C14B H14B 107.7
C16B C15B C20B 122.7(13)
C16B C15B C14B 119.0(12)
C20B C15B C14B 118.3(12)
C15B C16B C17B 118.7(14)
C15B C16B H16B 120.6
C17B C16B H16B 120.6
C18B C17B C16B 120.7(13)
C18B C17B H17B 119.6
C16B C17B H17B 119.6
C17B C18B C19B 120.2(13)
C17B C18B H18B 119.9
C19B C18B H18B 119.9
C20B C19B C18B 119.5(15)
C20B C19B H19B 120.2
C18B C19B H19B 120.2
C19B C20B C15B 118.0(14)
C19B C20B H20B 121.0
C15B C20B H20B 121.0
C26B C21B C22B 118.5(13)
C26B C21B C13B 122.3(11)
C22B C21B C13B 118.6(11)
C23B C22B C21B 119.2(13)
C23B C22B H22B 120.4
C21B C22B H22B 120.4
C24B C23B C22B 121.8(14)
C24B C23B H23B 119.1
C22B C23B H23B 119.1
C23B C24B C25B 118.9(15)
C23B C24B H24B 120.6
C25B C24B H24B 120.6
C24B C25B C26B 120.9(14)
C24B C25B H25B 119.5
C26B C25B H25B 119.5
C25B C26B C21B 120.6(13)
C25B C26B H26B 119.7
C21B C26B H26B 119.7
C31B C27B C28B 105.6(11)
C31B C27B Au2B 126.6(9)
C28B C27B Au2B 126.6(9)
C31B C27B Fe2B 69.0(7)
C28B C27B Fe2B 66.9(7)
Au2B C27B Fe2B 137.6(6)
C38B C28B C29B 125.0(11)
C38B C28B C27B 125.8(11)
C29B C28B C27B 108.2(11)
C38B C28B Fe2B 116.9(8)
C29B C28B Fe2B 68.6(7)
C27B C28B Fe2B 71.7(7)
C30B C29B C28B 106.2(11)
C30B C29B C37B 124.9(13)
C28B C29B C37B 128.7(12)
C30B C29B Fe2B 70.9(8)
C28B C29B Fe2B 69.2(7)
C37B C29B Fe2B 128.2(9)
C29B C30B C31B 110.3(12)
C29B C30B Fe2B 69.3(8)
C31B C30B Fe2B 70.7(7)
C29B C30B H30B 124.9
C31B C30B H30B 124.9
Fe2B C30B H30B 126.8
C27B C31B C30B 109.6(11)
C27B C31B Fe2B 71.5(7)
C30B C31B Fe2B 69.1(7)
C27B C31B H31B 125.2
C30B C31B H31B 125.2
Fe2B C31B H31B 125.8
C33B C32B C36B 108.4(13)
C33B C32B Fe2B 70.1(8)
C36B C32B Fe2B 70.1(8)
C33B C32B H32B 125.8
C36B C32B H32B 125.8
Fe2B C32B H32B 125.6
C32B C33B C34B 109.3(13)
C32B C33B Fe2B 70.3(8)
C34B C33B Fe2B 69.7(8)
C32B C33B H33B 125.4
C34B C33B H33B 125.4
Fe2B C33B H33B 126.1
C33B C34B C35B 106.8(13)
C33B C34B Fe2B 70.4(8)
C35B C34B Fe2B 70.1(8)
C33B C34B H34B 126.6
C35B C34B H34B 126.6
Fe2B C34B H34B 124.5
C36B C35B C34B 109.2(13)
C36B C35B Fe2B 70.4(8)
C34B C35B Fe2B 69.5(8)
C36B C35B H35B 125.4
C34B C35B H35B 125.4
Fe2B C35B H35B 126.3
C35B C36B C32B 106.3(14)
C35B C36B Fe2B 69.6(8)
C32B C36B Fe2B 69.5(8)
C35B C36B H36B 126.9
C32B C36B H36B 126.9
Fe2B C36B H36B 125.6
C29B C37B H37D 109.5
C29B C37B H37E 109.5
H37D C37B H37E 109.5
C29B C37B H37F 109.5
H37D C37B H37F 109.5
H37E C37B H37F 109.5
N2B C38B O2B 117.3(11)
N2B C38B C28B 126.0(11)
O2B C38B C28B 116.7(11)
C47B C39B C40B 115.0(11)
C47B C39B N2B 114.2(10)
C40B C39B N2B 105.3(10)
C47B C39B H39B 107.3
C40B C39B H39B 107.3
N2B C39B H39B 107.3
O2B C40B C41B 110.0(10)
O2B C40B C39B 102.7(10)
C41B C40B C39B 115.7(10)
O2B C40B H40B 109.4
C41B C40B H40B 109.4
C39B C40B H40B 109.4
C46B C41B C42B 118.4(12)
C46B C41B C40B 120.1(12)
C42B C41B C40B 121.5(11)
C43B C42B C41B 120.3(13)
C43B C42B H42B 119.9
C41B C42B H42B 119.9
C42B C43B C44B 121.4(15)
C42B C43B H43B 119.3
C44B C43B H43B 119.3
C43B C44B C45B 120.3(14)
C43B C44B H44B 119.9
C45B C44B H44B 119.9
C44B C45B C46B 116.5(14)
C44B C45B H45B 121.7
C46B C45B H45B 121.7
C41B C46B C45B 123.0(14)
C41B C46B H46B 118.5
C45B C46B H46B 118.5
C48B C47B C52B 117.7(17)
C48B C47B C39B 118.5(16)
C52B C47B C39B 123.2(15)
C47B C48B C49B 123(2)
C47B C48B H48B 118.4
C49B C48B H48B 118.4
C50B C49B C48B 119(2)
C50B C49B H49B 120.3
C48B C49B H49B 120.3
C49B C50B C51B 119(2)
C49B C50B H50B 120.7
C51B C50B H50B 120.7
C50B C51B C52B 121.5(19)
C50B C51B H51B 119.2
C52B C51B H51B 119.2
C47B C52B C51B 119.5(17)
C47B C52B H52B 120.3
C51B C52B H52B 120.3

loop_
_geom_bond_atom_site_label_1
_geom_bond_atom_site_label_2
_geom_bond_distance
Au1A C1A 2.024(12)
Au1A N2A 2.112(10)
Au1A Cl1A 2.405(3)
Au1A Au2A 2.5106(6)
Au2A C28A 2.033(11)
Au2A N1A 2.098(10)
Au2A Cl2A 2.389(3)
Fe1A C2A 2.011(14)
Fe1A C7A 2.021(15)
Fe1A C4A 2.048(13)
Fe1A C8A 2.051(15)
Fe1A C3A 2.052(12)
Fe1A C5A 2.056(13)
Fe1A C9A 2.061(14)
Fe1A C6A 2.060(13)
Fe1A C1A 2.064(12)
Fe1A C10A 2.069(15)
Fe2A C27A 2.017(14)
Fe2A C32A 2.037(15)
Fe2A C28A 2.038(12)
Fe2A C30A 2.050(12)
Fe2A C36A 2.052(13)
Fe2A C29A 2.056(13)
Fe2A C33A 2.057(13)
Fe2A C31A 2.052(12)
Fe2A C34A 2.058(14)
Fe2A C35A 2.066(12)
O1A C12A 1.324(13)
O1A C14A 1.457(17)
N1A C12A 1.318(16)
N1A C13A 1.485(15)
C1A C5A 1.414(17)
C1A C2A 1.428(16)
O2A C38A 1.358(14)
O2A C40A 1.474(14)
N2A C38A 1.288(15)
N2A C39A 1.474(15)
C2A C12A 1.447(18)
C2A C3A 1.451(18)
C3A C4A 1.405(18)
C3A C11A 1.497(17)
C4A C5A 1.447(18)
C4A H4A 0.9500
C5A H5A 0.9500
C6A C7A 1.37(2)
C6A C10A 1.42(2)
C6A H6A 0.9500
C7A C8A 1.40(2)
C7A H7A 0.9500
C8A C9A 1.43(2)
C8A H8A 0.9500
C9A C10A 1.41(2)
C9A H9A 0.9500
C10A H10A 0.9500
C11A H11A 0.9800
C11A H11B 0.9800
C11A H11C 0.9800
C13A C21A 1.508(17)
C13A C14A 1.556(18)
C13A H13A 1.0000
C14A C15A 1.49(2)
C14A H14A 1.0000
C15A C20A 1.38(2)
C15A C16A 1.39(2)
C16A C17A 1.41(2)
C16A H16A 0.9500
C17A C18A 1.39(2)
C17A H17A 0.9500
C18A C19A 1.35(3)
C18A H18A 0.9500
C19A C20A 1.42(2)
C19A H19A 0.9500
C20A H20A 0.9500
C21A C26A 1.37(2)
C21A C22A 1.42(2)
C22A C23A 1.40(2)
C22A H22A 0.9500
C23A C24A 1.34(2)
C23A H23A 0.9500
C24A C25A 1.38(2)
C24A H24A 0.9500
C25A C26A 1.39(2)
C25A H25A 0.9500
C26A H26A 0.9500
C27A C28A 1.417(17)
C27A C38A 1.423(18)
C27A C29A 1.464(17)
C28A C31A 1.394(17)
C29A C30A 1.408(17)
C29A C37A 1.488(17)
C30A C31A 1.423(16)
C30A H30A 0.9500
C31A H31A 0.9500
C32A C33A 1.400(18)
C32A C36A 1.406(19)
C32A H32A 0.9500
C33A C34A 1.40(2)
C33A H33A 0.9500
C34A C35A 1.466(18)
C34A H34A 0.9500
C35A C36A 1.425(19)
C35A H35A 0.9500
C36A H36A 0.9500
C37A H37A 0.9800
C37A H37B 0.9800
C37A H37C 0.9800
C39A C47A 1.494(17)
C39A C40A 1.532(16)
C39A H39A 1.0000
C40A C41A 1.584(18)
C40A H40A 1.0000
C41A C46A 1.356(19)
C41A C42A 1.36(2)
C42A C43A 1.35(2)
C42A H42A 0.9500
C43A C44A 1.40(2)
C43A H43A 0.9500
C44A C45A 1.31(2)
C44A H44A 0.9500
C45A C46A 1.40(2)
C45A H45A 0.9500
C46A H46A 0.9500
C47A C48A 1.371(17)
C47A C52A 1.426(18)
C48A C49A 1.384(19)
C48A H48A 0.9500
C49A C50A 1.38(2)
C49A H49A 0.9500
C50A C51A 1.36(2)
C50A H50A 0.9500
C51A C52A 1.41(2)
C51A H51A 0.9500
C52A H52A 0.9500
Au1B C1B 2.049(13)
Au1B N2B 2.073(8)
Au1B Cl1B 2.388(3)
Au1B Au2B 2.5057(6)
Au2B C27B 1.991(13)
Au2B N1B 2.118(10)
Au2B Cl2B 2.406(3)
Fe1B C1B 1.998(14)
Fe1B C8B 2.028(13)
Fe1B C2B 2.042(11)
Fe1B C10B 2.048(14)
Fe1B C3B 2.054(12)
Fe1B C4B 2.061(13)
Fe1B C9B 2.063(13)
Fe1B C5B 2.069(13)
Fe1B C7B 2.087(14)
Fe1B C6B 2.089(13)
Fe2B C29B 2.031(13)
Fe2B C28B 2.038(12)
Fe2B C30B 2.051(13)
Fe2B C34B 2.051(14)
Fe2B C35B 2.059(14)
Fe2B C33B 2.059(13)
Fe2B C32B 2.062(13)
Fe2B C36B 2.070(15)
Fe2B C31B 2.072(12)
Fe2B C27B 2.104(13)
C1B C2B 1.313(17)
C1B C5B 1.519(17)
O1B C12B 1.290(14)
O1B C14B 1.456(14)
N1B C12B 1.265(15)
N1B C13B 1.479(15)
O2B C38B 1.355(14)
O2B C40B 1.473(15)
C2B C3B 1.460(15)
C2B C12B 1.506(15)
N2B C38B 1.314(16)
N2B C39B 1.533(15)
C3B C4B 1.432(17)
C3B C11B 1.485(16)
C4B C5B 1.448(18)
C4B H4B 0.9500
C5B H5B 0.9500
C6B C7B 1.43(2)
C6B C10B 1.436(18)
C6B H6B 0.9500
C7B C8B 1.451(19)
C7B H7B 0.9500
C8B C9B 1.422(18)
C8B H8B 0.9500
C9B C10B 1.392(18)
C9B H9B 0.9500
C10B H10B 0.9500
C11B H11D 0.9800
C11B H11E 0.9800
C11B H11F 0.9800
C13B C21B 1.500(17)
C13B C14B 1.562(16)
C13B H13B 1.0000
C14B C15B 1.560(18)
C14B H14B 1.0000
C15B C16B 1.346(18)
C15B C20B 1.40(2)
C16B C17B 1.38(2)
C16B H16B 0.9500
C17B C18B 1.36(2)
C17B H17B 0.9500
C18B C19B 1.406(19)
C18B H18B 0.9500
C19B C20B 1.366(19)
C19B H19B 0.9500
C20B H20B 0.9500
C21B C26B 1.402(19)
C21B C22B 1.421(17)
C22B C23B 1.39(2)
C22B H22B 0.9500
C23B C24B 1.38(2)
C23B H23B 0.9500
C24B C25B 1.39(2)
C24B H24B 0.9500
C25B C26B 1.39(2)
C25B H25B 0.9500
C26B H26B 0.9500
C27B C31B 1.413(18)
C27B C28B 1.464(16)
C28B C38B 1.441(18)
C28B C29B 1.464(17)
C29B C30B 1.390(18)
C29B C37B 1.502(18)
C30B C31B 1.417(17)
C30B H30B 0.9500
C31B H31B 0.9500
C32B C33B 1.39(2)
C32B C36B 1.43(2)
C32B H32B 0.9500
C33B C34B 1.40(2)
C33B H33B 0.9500
C34B C35B 1.42(2)
C34B H34B 0.9500
C35B C36B 1.41(2)
C35B H35B 0.9500
C36B H36B 0.9500
C37B H37D 0.9800
C37B H37E 0.9800
C37B H37F 0.9800
C39B C47B 1.48(2)
C39B C40B 1.524(17)
C39B H39B 1.0000
C40B C41B 1.490(17)
C40B H40B 1.0000
C41B C46B 1.368(18)
C41B C42B 1.374(18)
C42B C43B 1.361(19)
C42B H42B 0.9500
C43B C44B 1.38(2)
C43B H43B 0.9500
C44B C45B 1.39(2)
C44B H44B 0.9500
C45B C46B 1.40(2)
C45B H45B 0.9500
C46B H46B 0.9500
C47B C48B 1.36(3)
C47B C52B 1.37(2)
C48B C49B 1.39(3)
C48B H48B 0.9500
C49B C50B 1.36(3)
C49B H49B 0.9500
C50B C51B 1.37(3)
C50B H50B 0.9500
C51B C52B 1.41(3)
C51B H51B 0.9500
C52B H52B 0.9500

loop_
_geom_torsion_atom_site_label_1
_geom_torsion_atom_site_label_2
_geom_torsion_atom_site_label_3
_geom_torsion_atom_site_label_4
_geom_torsion
C1A Au1A Au2A C28A -127.4(5)
N2A Au1A Au2A C28A 52.7(5)
Cl1A Au1A Au2A C28A -58.6(11)
C1A Au1A Au2A N1A 52.3(5)
N2A Au1A Au2A N1A -127.6(4)
Cl1A Au1A Au2A N1A 121.1(11)
C1A Au1A Au2A Cl2A -85.4(10)
N2A Au1A Au2A Cl2A 94.8(10)
Cl1A Au1A Au2A Cl2A -16.6(14)
C28A Au2A N1A C12A -46(15)
Cl2A Au2A N1A C12A 120.6(9)
Au1A Au2A N1A C12A -55.7(9)
C28A Au2A N1A C13A 166(14)
Cl2A Au2A N1A C13A -26.7(9)
Au1A Au2A N1A C13A 156.9(9)
N2A Au1A C1A C5A 148(16)
Cl1A Au1A C1A C5A -32.8(10)
Au2A Au1A C1A C5A 143.4(10)
N2A Au1A C1A C2A -46(17)
Cl1A Au1A C1A C2A 133.1(11)
Au2A Au1A C1A C2A -50.8(11)
N2A Au1A C1A Fe1A 53(17)
Cl1A Au1A C1A Fe1A -127.8(9)
Au2A Au1A C1A Fe1A 48.3(9)
C2A Fe1A C1A C5A 120.2(10)
C7A Fe1A C1A C5A -159.9(8)
C4A Fe1A C1A C5A 38.0(7)
C8A Fe1A C1A C5A 159.5(13)
C3A Fe1A C1A C5A 81.1(8)
C9A Fe1A C1A C5A -36.3(19)
C6A Fe1A C1A C5A -117.5(8)
C10A Fe1A C1A C5A -74.3(9)
C7A Fe1A C1A C2A 79.9(10)
C4A Fe1A C1A C2A -82.2(8)
C8A Fe1A C1A C2A 39.3(17)
C3A Fe1A C1A C2A -39.1(8)
C5A Fe1A C1A C2A -120.2(10)
C9A Fe1A C1A C2A -156.5(15)
C6A Fe1A C1A C2A 122.3(8)
C10A Fe1A C1A C2A 165.5(8)
C2A Fe1A C1A Au1A -123.6(13)
C7A Fe1A C1A Au1A -43.7(12)
C4A Fe1A C1A Au1A 154.3(11)
C8A Fe1A C1A Au1A -84.3(16)
C3A Fe1A C1A Au1A -162.7(11)
C5A Fe1A C1A Au1A 116.2(12)
C9A Fe1A C1A Au1A 80(2)
C6A Fe1A C1A Au1A -1.2(11)
C10A Fe1A C1A Au1A 41.9(13)
C1A Au1A N2A C38A -55(17)
Cl1A Au1A N2A C38A 125.7(9)
Au2A Au1A N2A C38A -50.5(9)
C1A Au1A N2A C39A 138(16)
Cl1A Au1A N2A C39A -41.6(9)
Au2A Au1A N2A C39A 142.2(9)
C5A C1A C2A C12A -174.4(12)
Au1A C1A C2A C12A 18(2)
Fe1A C1A C2A C12A -116.2(14)
C5A C1A C2A C3A 3.1(15)
Au1A C1A C2A C3A -164.3(9)
Fe1A C1A C2A C3A 61.3(9)
C5A C1A C2A Fe1A -58.2(9)
Au1A C1A C2A Fe1A 134.3(10)
C7A Fe1A C2A C1A -120.7(8)
C4A Fe1A C2A C1A 81.2(8)
C8A Fe1A C2A C1A -163.6(8)
C3A Fe1A C2A C1A 118.0(11)
C5A Fe1A C2A C1A 36.8(7)
C9A Fe1A C2A C1A 162.7(12)
C6A Fe1A C2A C1A -80.3(9)
C10A Fe1A C2A C1A -46(2)
C7A Fe1A C2A C12A 2.3(12)
C4A Fe1A C2A C12A -155.9(12)
C8A Fe1A C2A C12A -40.7(12)
C3A Fe1A C2A C12A -119.1(13)
C5A Fe1A C2A C12A 159.7(12)
C9A Fe1A C2A C12A -74.4(18)
C6A Fe1A C2A C12A 42.7(13)
C1A Fe1A C2A C12A 123.0(14)
C10A Fe1A C2A C12A 76(2)
C7A Fe1A C2A C3A 121.3(8)
C4A Fe1A C2A C3A -36.8(7)
C8A Fe1A C2A C3A 78.4(9)
C5A Fe1A C2A C3A -81.2(8)
C9A Fe1A C2A C3A 44.7(16)
C6A Fe1A C2A C3A 161.8(7)
C1A Fe1A C2A C3A -118.0(11)
C10A Fe1A C2A C3A -164.5(19)
C1A C2A C3A C4A -3.2(15)
C12A C2A C3A C4A 174.4(12)
Fe1A C2A C3A C4A 58.7(9)
C1A C2A C3A C11A 178.8(13)
C12A C2A C3A C11A -4(2)
Fe1A C2A C3A C11A -119.3(14)
C1A C2A C3A Fe1A -61.9(9)
C12A C2A C3A Fe1A 115.8(13)
C2A Fe1A C3A C4A -119.7(11)
C7A Fe1A C3A C4A 160.5(8)
C8A Fe1A C3A C4A 121.7(8)
C5A Fe1A C3A C4A -38.1(8)
C9A Fe1A C3A C4A 80.1(9)
C6A Fe1A C3A C4A -176.6(16)
C1A Fe1A C3A C4A -81.3(8)
C10A Fe1A C3A C4A 50.8(15)
C7A Fe1A C3A C2A -79.9(9)
C4A Fe1A C3A C2A 119.7(11)
C8A Fe1A C3A C2A -118.7(8)
C5A Fe1A C3A C2A 81.5(8)
C9A Fe1A C3A C2A -160.2(7)
C6A Fe1A C3A C2A -57(2)
C1A Fe1A C3A C2A 38.3(7)
C10A Fe1A C3A C2A 170.5(12)
C2A Fe1A C3A C11A 123.8(15)
C7A Fe1A C3A C11A 44.0(14)
C4A Fe1A C3A C11A -116.5(15)
C8A Fe1A C3A C11A 5.2(13)
C5A Fe1A C3A C11A -154.6(13)
C9A Fe1A C3A C11A -36.4(14)
C6A Fe1A C3A C11A 67(2)
C1A Fe1A C3A C11A 162.2(13)
C10A Fe1A C3A C11A -65.7(18)
C2A C3A C4A C5A 2.1(14)
C11A C3A C4A C5A -179.8(12)
Fe1A C3A C4A C5A 59.3(9)
C2A C3A C4A Fe1A -57.3(9)
C11A C3A C4A Fe1A 120.8(13)
C2A Fe1A C4A C3A 38.4(8)
C7A Fe1A C4A C3A -51(2)
C8A Fe1A C4A C3A -74.8(9)
C5A Fe1A C4A C3A 119.5(11)
C9A Fe1A C4A C3A -115.9(8)
C6A Fe1A C4A C3A 177.4(13)
C1A Fe1A C4A C3A 82.5(8)
C10A Fe1A C4A C3A -156.3(8)
C2A Fe1A C4A C5A -81.1(8)
C7A Fe1A C4A C5A -170.7(16)
C8A Fe1A C4A C5A 165.7(8)
C3A Fe1A C4A C5A -119.5(11)
C9A Fe1A C4A C5A 124.6(8)
C6A Fe1A C4A C5A 57.9(17)
C1A Fe1A C4A C5A -37.0(7)
C10A Fe1A C4A C5A 84.2(9)
C2A C1A C5A C4A -1.9(14)
Au1A C1A C5A C4A 166.6(9)
Fe1A C1A C5A C4A -58.8(9)
C2A C1A C5A Fe1A 56.9(9)
Au1A C1A C5A Fe1A -134.7(9)
C3A C4A C5A C1A -0.2(14)
Fe1A C4A C5A C1A 59.5(9)
C3A C4A C5A Fe1A -59.7(9)
C2A Fe1A C5A C1A -37.5(7)
C7A Fe1A C5A C1A 51.3(18)
C4A Fe1A C5A C1A -119.6(10)
C8A Fe1A C5A C1A -157.0(14)
C3A Fe1A C5A C1A -82.6(8)
C9A Fe1A C5A C1A 167.0(7)
C6A Fe1A C5A C1A 83.6(9)
C10A Fe1A C5A C1A 125.6(8)
C2A Fe1A C5A C4A 82.1(8)
C7A Fe1A C5A C4A 170.9(15)
C8A Fe1A C5A C4A -37.4(18)
C3A Fe1A C5A C4A 37.0(8)
C9A Fe1A C5A C4A -73.4(9)
C6A Fe1A C5A C4A -156.7(8)
C1A Fe1A C5A C4A 119.6(10)
C10A Fe1A C5A C4A -114.8(8)
C2A Fe1A C6A C7A -74.7(11)
C4A Fe1A C6A C7A 155.5(14)
C8A Fe1A C6A C7A 36.8(9)
C3A Fe1A C6A C7A -30(2)
C5A Fe1A C6A C7A -162.2(9)
C9A Fe1A C6A C7A 81.1(10)
C1A Fe1A C6A C7A -118.7(9)
C10A Fe1A C6A C7A 119.1(13)
C2A Fe1A C6A C10A 166.2(8)
C7A Fe1A C6A C10A -119.1(13)
C4A Fe1A C6A C10A 36.4(18)
C8A Fe1A C6A C10A -82.3(10)
C3A Fe1A C6A C10A -149.3(17)
C5A Fe1A C6A C10A 78.7(10)
C9A Fe1A C6A C10A -38.0(9)
C1A Fe1A C6A C10A 122.2(9)
C10A C6A C7A C8A -0.9(17)
Fe1A C6A C7A C8A -60.6(11)
C10A C6A C7A Fe1A 59.6(10)
C2A Fe1A C7A C6A 125.3(9)
C4A Fe1A C7A C6A -152.8(15)
C8A Fe1A C7A C6A -120.8(13)
C3A Fe1A C7A C6A 169.4(8)
C5A Fe1A C7A C6A 44(2)
C9A Fe1A C7A C6A -81.3(9)
C1A Fe1A C7A C6A 82.1(10)
C10A Fe1A C7A C6A -37.8(9)
C2A Fe1A C7A C8A -113.9(9)
C4A Fe1A C7A C8A -32(2)
C3A Fe1A C7A C8A -69.8(11)
C5A Fe1A C7A C8A 165.2(14)
C9A Fe1A C7A C8A 39.5(9)
C6A Fe1A C7A C8A 120.8(13)
C1A Fe1A C7A C8A -157.1(8)
C10A Fe1A C7A C8A 82.9(10)
C6A C7A C8A C9A 0.1(17)
Fe1A C7A C8A C9A -60.9(10)
C6A C7A C8A Fe1A 61.0(11)
C2A Fe1A C8A C7A 84.9(10)
C4A Fe1A C8A C7A 167.4(9)
C3A Fe1A C8A C7A 127.4(9)
C5A Fe1A C8A C7A -164.5(14)
C9A Fe1A C8A C7A -116.3(12)
C6A Fe1A C8A C7A -36.1(9)
C1A Fe1A C8A C7A 56.2(17)
C10A Fe1A C8A C7A -79.7(10)
C2A Fe1A C8A C9A -158.9(8)
C7A Fe1A C8A C9A 116.3(12)
C4A Fe1A C8A C9A -76.4(9)
C3A Fe1A C8A C9A -116.4(8)
C5A Fe1A C8A C9A -48.3(19)
C6A Fe1A C8A C9A 80.1(9)
C1A Fe1A C8A C9A 172.5(12)
C10A Fe1A C8A C9A 36.5(8)
C7A C8A C9A C10A 0.8(16)
Fe1A C8A C9A C10A -59.3(10)
C7A C8A C9A Fe1A 60.1(10)
C2A Fe1A C9A C10A 167.8(12)
C7A Fe1A C9A C10A 81.4(10)
C4A Fe1A C9A C10A -118.8(9)
C8A Fe1A C9A C10A 120.4(12)
C3A Fe1A C9A C10A -160.0(9)
C5A Fe1A C9A C10A -77.8(10)
C6A Fe1A C9A C10A 38.4(9)
C1A Fe1A C9A C10A -50(2)
C2A Fe1A C9A C8A 47.5(16)
C7A Fe1A C9A C8A -39.0(9)
C4A Fe1A C9A C8A 120.8(8)
C3A Fe1A C9A C8A 79.7(9)
C5A Fe1A C9A C8A 161.8(8)
C6A Fe1A C9A C8A -82.0(9)
C1A Fe1A C9A C8A -170.8(15)
C10A Fe1A C9A C8A -120.4(12)
C8A C9A C10A C6A -1.3(16)
Fe1A C9A C10A C6A -59.9(10)
C8A C9A C10A Fe1A 58.6(10)
C7A C6A C10A C9A 1.4(16)
Fe1A C6A C10A C9A 60.1(10)
C7A C6A C10A Fe1A -58.7(10)
C2A Fe1A C10A C9A -161.2(18)
C7A Fe1A C10A C9A -80.9(10)
C4A Fe1A C10A C9A 77.5(10)
C8A Fe1A C10A C9A -37.3(9)
C3A Fe1A C10A C9A 42.3(17)
C5A Fe1A C10A C9A 121.4(9)
C6A Fe1A C10A C9A -117.9(13)
C1A Fe1A C10A C9A 162.3(8)
C2A Fe1A C10A C6A -43(2)
C7A Fe1A C10A C6A 37.0(8)
C4A Fe1A C10A C6A -164.6(8)
C8A Fe1A C10A C6A 80.6(9)
C3A Fe1A C10A C6A 160.2(11)
C5A Fe1A C10A C6A -120.7(8)
C9A Fe1A C10A C6A 117.9(13)
C1A Fe1A C10A C6A -79.8(10)
C13A N1A C12A O1A -6.7(14)
Au2A N1A C12A O1A -159.2(8)
C13A N1A C12A C2A 174.1(11)
Au2A N1A C12A C2A 21.6(16)
C14A O1A C12A N1A -3.8(14)
C14A O1A C12A C2A 175.5(11)
C1A C2A C12A N1A 9(2)
C3A C2A C12A N1A -168.4(12)
Fe1A C2A C12A N1A -81.3(14)
C1A C2A C12A O1A -170.4(12)
C3A C2A C12A O1A 12.4(19)
Fe1A C2A C12A O1A 99.5(12)
C12A N1A C13A C21A 137.5(11)
Au2A N1A C13A C21A -70.5(13)
C12A N1A C13A C14A 13.4(13)
Au2A N1A C13A C14A 165.4(8)
C12A O1A C14A C15A 136.7(11)
C12A O1A C14A C13A 11.8(13)
N1A C13A C14A O1A -15.0(13)
C21A C13A C14A O1A -143.5(11)
N1A C13A C14A C15A -137.9(12)
C21A C13A C14A C15A 93.6(15)
O1A C14A C15A C20A 149.8(13)
C13A C14A C15A C20A -92.9(16)
O1A C14A C15A C16A -40.1(19)
C13A C14A C15A C16A 77.3(18)
C20A C15A C16A C17A -3(2)
C14A C15A C16A C17A -172.3(14)
C15A C16A C17A C18A -1(2)
C16A C17A C18A C19A 4(2)
C17A C18A C19A C20A -4(3)
C16A C15A C20A C19A 3(2)
C14A C15A C20A C19A 173.3(14)
C18A C19A C20A C15A 0(2)
N1A C13A C21A C26A 130.2(13)
C14A C13A C21A C26A -109.5(14)
N1A C13A C21A C22A -55.8(16)
C14A C13A C21A C22A 64.5(15)
C26A C21A C22A C23A 4(2)
C13A C21A C22A C23A -170.6(13)
C21A C22A C23A C24A -2(2)
C22A C23A C24A C25A -2(3)
C23A C24A C25A C26A 4(3)
C22A C21A C26A C25A -2(2)
C13A C21A C26A C25A 172.2(12)
C24A C25A C26A C21A -2(2)
C32A Fe2A C27A C28A -47(2)
C30A Fe2A C27A C28A 81.0(7)
C36A Fe2A C27A C28A 160.6(11)
C29A Fe2A C27A C28A 119.4(10)
C33A Fe2A C27A C28A -79.2(9)
C31A Fe2A C27A C28A 37.1(7)
C34A Fe2A C27A C28A -119.5(8)
C35A Fe2A C27A C28A -164.0(7)
C32A Fe2A C27A C38A 74(2)
C28A Fe2A C27A C38A 120.4(14)
C30A Fe2A C27A C38A -158.6(12)
C36A Fe2A C27A C38A -79.0(16)
C29A Fe2A C27A C38A -120.2(13)
C33A Fe2A C27A C38A 41.3(13)
C31A Fe2A C27A C38A 157.5(12)
C34A Fe2A C27A C38A 1.0(12)
C35A Fe2A C27A C38A -43.6(12)
C32A Fe2A C27A C29A -165.9(19)
C28A Fe2A C27A C29A -119.4(10)
C30A Fe2A C27A C29A -38.4(7)
C36A Fe2A C27A C29A 41.2(14)
C33A Fe2A C27A C29A 161.4(7)
C31A Fe2A C27A C29A -82.3(7)
C34A Fe2A C27A C29A 121.1(7)
C35A Fe2A C27A C29A 76.6(8)
C38A C27A C28A C31A -175.5(12)
C29A C27A C28A C31A 0.2(15)
Fe2A C27A C28A C31A -59.9(9)
C38A C27A C28A Au2A 19(2)
C29A C27A C28A Au2A -165.1(9)
Fe2A C27A C28A Au2A 134.8(11)
C38A C27A C28A Fe2A -115.6(13)
C29A C27A C28A Fe2A 60.1(9)
N1A Au2A C28A C31A 133(14)
Cl2A Au2A C28A C31A -33.8(11)
Au1A Au2A C28A C31A 142.5(11)
N1A Au2A C28A C27A -64(15)
Cl2A Au2A C28A C27A 129.6(11)
Au1A Au2A C28A C27A -54.1(11)
N1A Au2A C28A Fe2A 36(15)
Cl2A Au2A C28A Fe2A -130.4(9)
Au1A Au2A C28A Fe2A 46.0(9)
C27A Fe2A C28A C31A 119.3(11)
C32A Fe2A C28A C31A -74.5(9)
C30A Fe2A C28A C31A 37.7(7)
C36A Fe2A C28A C31A -32(2)
C29A Fe2A C28A C31A 80.8(8)
C33A Fe2A C28A C31A -117.1(8)
C34A Fe2A C28A C31A -160.1(8)
C35A Fe2A C28A C31A 157.6(13)
C32A Fe2A C28A C27A 166.2(8)
C30A Fe2A C28A C27A -81.6(8)
C36A Fe2A C28A C27A -151.5(16)
C29A Fe2A C28A C27A -38.5(7)
C33A Fe2A C28A C27A 123.6(8)
C31A Fe2A C28A C27A -119.3(11)
C34A Fe2A C28A C27A 80.5(9)
C35A Fe2A C28A C27A 38.3(17)
C27A Fe2A C28A Au2A -123.5(13)
C32A Fe2A C28A Au2A 42.7(12)
C30A Fe2A C28A Au2A 154.9(11)
C36A Fe2A C28A Au2A 85.1(19)
C29A Fe2A C28A Au2A -162.0(11)
C33A Fe2A C28A Au2A 0.1(11)
C31A Fe2A C28A Au2A 117.2(13)
C34A Fe2A C28A Au2A -42.9(12)
C35A Fe2A C28A Au2A -85.2(17)
C28A C27A C29A C30A 0.1(14)
C38A C27A C29A C30A 175.8(12)
Fe2A C27A C29A C30A 60.2(9)
C28A C27A C29A C37A 178.4(13)
C38A C27A C29A C37A -6(2)
Fe2A C27A C29A C37A -121.4(14)
C28A C27A C29A Fe2A -60.1(9)
C38A C27A C29A Fe2A 115.6(13)
C27A Fe2A C29A C30A -116.6(10)
C32A Fe2A C29A C30A 55.7(14)
C28A Fe2A C29A C30A -79.1(7)
C36A Fe2A C29A C30A 82.4(8)
C33A Fe2A C29A C30A -177.0(16)
C31A Fe2A C29A C30A -36.4(7)
C34A Fe2A C29A C30A 163.4(7)
C35A Fe2A C29A C30A 123.6(7)
C32A Fe2A C29A C27A 172.2(10)
C28A Fe2A C29A C27A 37.4(7)
C30A Fe2A C29A C27A 116.6(10)
C36A Fe2A C29A C27A -161.0(7)
C33A Fe2A C29A C27A -60(2)
C31A Fe2A C29A C27A 80.1(7)
C34A Fe2A C29A C27A -80.0(8)
C35A Fe2A C29A C27A -119.9(7)
C27A Fe2A C29A C37A 122.9(14)
C32A Fe2A C29A C37A -64.9(17)
C28A Fe2A C29A C37A 160.3(13)
C30A Fe2A C29A C37A -120.6(14)
C36A Fe2A C29A C37A -38.2(13)
C33A Fe2A C29A C37A 62(2)
C31A Fe2A C29A C37A -157.0(13)
C34A Fe2A C29A C37A 42.8(13)
C35A Fe2A C29A C37A 3.0(12)
C27A C29A C30A C31A -0.3(14)
C37A C29A C30A C31A -178.8(12)
Fe2A C29A C30A C31A 58.4(9)
C27A C29A C30A Fe2A -58.7(8)
C37A C29A C30A Fe2A 122.8(14)
C27A Fe2A C30A C29A 40.3(7)
C32A Fe2A C30A C29A -153.5(7)
C28A Fe2A C30A C29A 84.6(8)
C36A Fe2A C30A C29A -112.9(8)
C33A Fe2A C30A C29A 177.8(11)
C31A Fe2A C30A C29A 121.7(10)
C34A Fe2A C30A C29A -45.0(19)
C35A Fe2A C30A C29A -72.2(9)
C27A Fe2A C30A C31A -81.4(8)
C32A Fe2A C30A C31A 84.8(8)
C28A Fe2A C30A C31A -37.1(7)
C36A Fe2A C30A C31A 125.5(8)
C29A Fe2A C30A C31A -121.7(10)
C33A Fe2A C30A C31A 56.2(15)
C34A Fe2A C30A C31A -166.6(15)
C35A Fe2A C30A C31A 166.1(7)
C27A C28A C31A C30A -0.5(15)
Au2A C28A C31A C30A 165.8(9)
Fe2A C28A C31A C30A -59.2(9)
C27A C28A C31A Fe2A 58.7(9)
Au2A C28A C31A Fe2A -135.0(10)
C29A C30A C31A C28A 0.5(15)
Fe2A C30A C31A C28A 59.1(9)
C29A C30A C31A Fe2A -58.6(9)
C27A Fe2A C31A C28A -38.0(8)
C32A Fe2A C31A C28A 126.1(8)
C30A Fe2A C31A C28A -119.4(11)
C36A Fe2A C31A C28A 168.6(8)
C29A Fe2A C31A C28A -83.4(8)
C33A Fe2A C31A C28A 83.9(9)
C34A Fe2A C31A C28A 48.8(17)
C35A Fe2A C31A C28A -155.2(14)
C27A Fe2A C31A C30A 81.4(8)
C32A Fe2A C31A C30A -114.4(8)
C28A Fe2A C31A C30A 119.4(11)
C36A Fe2A C31A C30A -72.0(9)
C29A Fe2A C31A C30A 36.0(7)
C33A Fe2A C31A C30A -156.7(7)
C34A Fe2A C31A C30A 168.3(14)
C35A Fe2A C31A C30A -35.8(18)
C27A Fe2A C32A C33A -41(2)
C28A Fe2A C32A C33A -78.4(10)
C30A Fe2A C32A C33A -162.8(7)
C36A Fe2A C32A C33A 120.4(12)
C29A Fe2A C32A C33A 159.1(10)
C31A Fe2A C32A C33A -119.3(8)
C34A Fe2A C32A C33A 37.2(8)
C35A Fe2A C32A C33A 82.4(8)
C27A Fe2A C32A C36A -161.8(18)
C28A Fe2A C32A C36A 161.2(8)
C30A Fe2A C32A C36A 76.8(9)
C29A Fe2A C32A C36A 38.7(15)
C33A Fe2A C32A C36A -120.4(12)
C31A Fe2A C32A C36A 120.3(8)
C34A Fe2A C32A C36A -83.2(9)
C35A Fe2A C32A C36A -37.9(8)
C36A C32A C33A C34A 0.1(16)
Fe2A C32A C33A C34A -59.7(10)
C36A C32A C33A Fe2A 59.8(10)
C27A Fe2A C33A C34A -73.2(10)
C32A Fe2A C33A C34A 119.4(12)
C28A Fe2A C33A C34A -117.0(8)
C30A Fe2A C33A C34A 159.3(11)
C36A Fe2A C33A C34A 82.4(9)
C29A Fe2A C33A C34A -25(2)
C31A Fe2A C33A C34A -160.2(8)
C35A Fe2A C33A C34A 38.6(8)
C27A Fe2A C33A C32A 167.4(8)
C28A Fe2A C33A C32A 123.7(8)
C30A Fe2A C33A C32A 40.0(16)
C36A Fe2A C33A C32A -37.0(8)
C29A Fe2A C33A C32A -144.9(16)
C31A Fe2A C33A C32A 80.4(9)
C34A Fe2A C33A C32A -119.4(12)
C35A Fe2A C33A C32A -80.7(8)
C32A C33A C34A C35A -0.3(16)
Fe2A C33A C34A C35A -59.3(9)
C32A C33A C34A Fe2A 59.1(10)
C27A Fe2A C34A C33A 127.0(8)
C32A Fe2A C34A C33A -37.4(8)
C28A Fe2A C34A C33A 83.8(9)
C30A Fe2A C34A C33A -155.1(14)
C36A Fe2A C34A C33A -81.0(9)
C29A Fe2A C34A C33A 171.3(7)
C31A Fe2A C34A C33A 48.5(18)
C35A Fe2A C34A C33A -119.1(11)
C27A Fe2A C34A C35A -113.9(8)
C32A Fe2A C34A C35A 81.7(8)
C28A Fe2A C34A C35A -157.0(8)
C30A Fe2A C34A C35A -36(2)
C36A Fe2A C34A C35A 38.1(8)
C29A Fe2A C34A C35A -69.6(9)
C33A Fe2A C34A C35A 119.1(11)
C31A Fe2A C34A C35A 167.6(13)
C33A C34A C35A C36A 0.3(15)
Fe2A C34A C35A C36A -59.4(9)
C33A C34A C35A Fe2A 59.7(9)
C27A Fe2A C35A C36A -156.7(8)
C32A Fe2A C35A C36A 37.7(8)
C28A Fe2A C35A C36A 175.4(12)
C30A Fe2A C35A C36A -75.4(9)
C29A Fe2A C35A C36A -114.5(8)
C33A Fe2A C35A C36A 81.0(8)
C31A Fe2A C35A C36A -48.8(18)
C34A Fe2A C35A C36A 117.8(11)
C27A Fe2A C35A C34A 85.5(9)
C32A Fe2A C35A C34A -80.1(9)
C28A Fe2A C35A C34A 57.5(17)
C30A Fe2A C35A C34A 166.8(8)
C36A Fe2A C35A C34A -117.8(12)
C29A Fe2A C35A C34A 127.6(8)
C33A Fe2A C35A C34A -36.9(8)
C31A Fe2A C35A C34A -166.7(14)
C33A C32A C36A C35A 0.0(16)
Fe2A C32A C36A C35A 60.0(9)
C33A C32A C36A Fe2A -60.0(10)
C34A C35A C36A C32A -0.2(15)
Fe2A C35A C36A C32A -59.4(10)
C34A C35A C36A Fe2A 59.2(9)
C27A Fe2A C36A C32A 169.5(11)
C28A Fe2A C36A C32A -55(2)
C30A Fe2A C36A C32A -119.7(8)
C29A Fe2A C36A C32A -161.1(8)
C33A Fe2A C36A C32A 36.7(8)
C31A Fe2A C36A C32A -79.8(9)
C34A Fe2A C36A C32A 79.6(9)
C35A Fe2A C36A C32A 118.8(11)
C27A Fe2A C36A C35A 50.7(15)
C32A Fe2A C36A C35A -118.8(11)
C28A Fe2A C36A C35A -174.2(15)
C30A Fe2A C36A C35A 121.5(8)
C29A Fe2A C36A C35A 80.1(9)
C33A Fe2A C36A C35A -82.0(8)
C31A Fe2A C36A C35A 161.4(8)
C34A Fe2A C36A C35A -39.2(8)
C39A N2A C38A O2A 4.2(14)
Au1A N2A C38A O2A -165.1(8)
C39A N2A C38A C27A -178.5(12)
Au1A N2A C38A C27A 12.3(18)
C40A O2A C38A N2A 10.5(14)
C40A O2A C38A C27A -167.2(11)
C28A C27A C38A N2A 15(2)
C29A C27A C38A N2A -159.8(12)
Fe2A C27A C38A N2A -72.4(16)
C28A C27A C38A O2A -167.6(12)
C29A C27A C38A O2A 17.4(18)
Fe2A C27A C38A O2A 104.9(12)
C38A N2A C39A C47A 109.7(11)
Au1A N2A C39A C47A -81.5(12)
C38A N2A C39A C40A -16.1(13)
Au1A N2A C39A C40A 152.7(8)
C38A O2A C40A C39A -19.5(12)
C38A O2A C40A C41A 104.8(11)
N2A C39A C40A O2A 20.9(12)
C47A C39A C40A O2A -104.7(11)
N2A C39A C40A C41A -99.5(11)
C47A C39A C40A C41A 134.9(11)
O2A C40A C41A C46A 167.0(12)
C39A C40A C41A C46A -76.5(16)
O2A C40A C41A C42A -18.6(17)
C39A C40A C41A C42A 97.9(15)
C46A C41A C42A C43A -4(3)
C40A C41A C42A C43A -177.8(15)
C41A C42A C43A C44A 0(3)
C42A C43A C44A C45A 4(3)
C43A C44A C45A C46A -4(3)
C42A C41A C46A C45A 4(2)
C40A C41A C46A C45A 178.0(14)
C44A C45A C46A C41A 0(2)
N2A C39A C47A C48A -11.9(17)
C40A C39A C47A C48A 106.5(14)
N2A C39A C47A C52A 174.6(11)
C40A C39A C47A C52A -67.0(15)
C52A C47A C48A C49A -5(2)
C39A C47A C48A C49A -178.3(12)
C47A C48A C49A C50A 3(2)
C48A C49A C50A C51A -2(2)
C49A C50A C51A C52A 3(2)
C50A C51A C52A C47A -4(2)
C48A C47A C52A C51A 5(2)
C39A C47A C52A C51A 179.2(12)
C1B Au1B Au2B C27B -126.5(5)
N2B Au1B Au2B C27B 52.9(5)
Cl1B Au1B Au2B C27B -121.7(11)
C1B Au1B Au2B N1B 53.3(5)
N2B Au1B Au2B N1B -127.3(4)
Cl1B Au1B Au2B N1B 58.1(11)
C1B Au1B Au2B Cl2B -45.6(14)
N2B Au1B Au2B Cl2B 133.9(13)
Cl1B Au1B Au2B Cl2B -40.8(17)
C8B Fe1B C1B C2B 46.6(14)
C10B Fe1B C1B C2B 171.0(7)
C3B Fe1B C1B C2B -34.8(7)
C4B Fe1B C1B C2B -78.2(8)
C9B Fe1B C1B C2B -145(2)
C5B Fe1B C1B C2B -116.0(10)
C7B Fe1B C1B C2B 85.0(9)
C6B Fe1B C1B C2B 128.8(7)
C8B Fe1B C1B C5B 162.6(10)
C2B Fe1B C1B C5B 116.0(10)
C10B Fe1B C1B C5B -73.0(9)
C3B Fe1B C1B C5B 81.2(7)
C4B Fe1B C1B C5B 37.8(7)
C9B Fe1B C1B C5B -29(3)
C7B Fe1B C1B C5B -159.0(7)
C6B Fe1B C1B C5B -115.3(7)
C8B Fe1B C1B Au1B -89.8(15)
C2B Fe1B C1B Au1B -136.4(14)
C10B Fe1B C1B Au1B 34.6(13)
C3B Fe1B C1B Au1B -171.2(11)
C4B Fe1B C1B Au1B 145.4(11)
C9B Fe1B C1B Au1B 78(3)
C5B Fe1B C1B Au1B 107.6(13)
C7B Fe1B C1B Au1B -51.4(12)
C6B Fe1B C1B Au1B -7.7(12)
N2B Au1B C1B C2B -66(5)
Cl1B Au1B C1B C2B 120.0(13)
Au2B Au1B C1B C2B -60.4(13)
N2B Au1B C1B C5B 140(4)
Cl1B Au1B C1B C5B -33.2(10)
Au2B Au1B C1B C5B 146.4(10)
N2B Au1B C1B Fe1B 51(5)
Cl1B Au1B C1B Fe1B -123.2(9)
Au2B Au1B C1B Fe1B 56.4(9)
C27B Au2B N1B C12B -52(18)
Cl2B Au2B N1B C12B 117.0(10)
Au1B Au2B N1B C12B -59.5(10)
C27B Au2B N1B C13B 145(17)
Cl2B Au2B N1B C13B -46.0(9)
Au1B Au2B N1B C13B 137.5(9)
C5B C1B C2B C3B -7.5(15)
Fe1B C1B C2B C3B 55.2(9)
Au1B C1B C2B C3B -162.4(10)
C5B C1B C2B C12B -176.1(11)
Fe1B C1B C2B C12B -113.5(12)
Au1B C1B C2B C12B 29(2)
C5B C1B C2B Fe1B -62.6(9)
Au1B C1B C2B Fe1B 142.5(13)
C8B Fe1B C2B C1B -156.5(8)
C10B Fe1B C2B C1B -35(3)
C3B Fe1B C2B C1B 126.5(10)
C4B Fe1B C2B C1B 86.9(8)
C9B Fe1B C2B C1B 165.2(10)
C5B Fe1B C2B C1B 42.4(7)
C7B Fe1B C2B C1B -112.2(8)
C6B Fe1B C2B C1B -72.4(9)
C1B Fe1B C2B C3B -126.5(10)
C8B Fe1B C2B C3B 76.9(7)
C10B Fe1B C2B C3B -162(2)
C4B Fe1B C2B C3B -39.6(7)
C9B Fe1B C2B C3B 38.7(12)
C5B Fe1B C2B C3B -84.2(7)
C7B Fe1B C2B C3B 121.3(7)
C6B Fe1B C2B C3B 161.1(7)
C1B Fe1B C2B C12B 118.2(12)
C8B Fe1B C2B C12B -38.3(10)
C10B Fe1B C2B C12B 83(2)
C3B Fe1B C2B C12B -115.3(11)
C4B Fe1B C2B C12B -154.9(10)
C9B Fe1B C2B C12B -76.6(13)
C5B Fe1B C2B C12B 160.6(10)
C7B Fe1B C2B C12B 6.0(10)
C6B Fe1B C2B C12B 45.9(11)
C1B Au1B N2B C38B -46(5)
Cl1B Au1B N2B C38B 128.0(9)
Au2B Au1B N2B C38B -51.5(9)
C1B Au1B N2B C39B 161(4)
Cl1B Au1B N2B C39B -25.5(9)
Au2B Au1B N2B C39B 154.9(9)
C1B C2B C3B C4B 6.2(15)
C12B C2B C3B C4B 175.2(11)
Fe1B C2B C3B C4B 61.2(8)
C1B C2B C3B C11B -178.5(13)
C12B C2B C3B C11B -9.5(19)
Fe1B C2B C3B C11B -123.5(13)
C1B C2B C3B Fe1B -55.0(10)
C12B C2B C3B Fe1B 114.0(10)
C1B Fe1B C3B C4B -83.6(8)
C8B Fe1B C3B C4B 125.4(8)
C2B Fe1B C3B C4B -115.3(10)
C10B Fe1B C3B C4B 57.5(12)
C9B Fe1B C3B C4B 83.7(8)
C5B Fe1B C3B C4B -36.7(7)
C7B Fe1B C3B C4B 164.6(8)
C6B Fe1B C3B C4B 177.3(17)
C1B Fe1B C3B C2B 31.7(6)
C8B Fe1B C3B C2B -119.2(7)
C10B Fe1B C3B C2B 172.9(8)
C4B Fe1B C3B C2B 115.3(10)
C9B Fe1B C3B C2B -161.0(6)
C5B Fe1B C3B C2B 78.6(7)
C7B Fe1B C3B C2B -80.0(8)
C6B Fe1B C3B C2B -67(2)
C1B Fe1B C3B C11B 158.1(11)
C8B Fe1B C3B C11B 7.1(11)
C2B Fe1B C3B C11B 126.4(13)
C10B Fe1B C3B C11B -60.8(14)
C4B Fe1B C3B C11B -118.3(13)
C9B Fe1B C3B C11B -34.6(11)
C5B Fe1B C3B C11B -155.0(11)
C7B Fe1B C3B C11B 46.4(12)
C6B Fe1B C3B C11B 59(2)
C2B C3B C4B C5B -2.1(14)
C11B C3B C4B C5B -177.8(12)
Fe1B C3B C4B C5B 58.3(9)
C2B C3B C4B Fe1B -60.4(8)
C11B C3B C4B Fe1B 123.9(12)
C1B Fe1B C4B C3B 81.1(8)
C8B Fe1B C4B C3B -71.0(9)
C2B Fe1B C4B C3B 40.6(7)
C10B Fe1B C4B C3B -150.6(7)
C9B Fe1B C4B C3B -110.7(8)
C5B Fe1B C4B C3B 121.4(11)
C7B Fe1B C4B C3B -44(2)
C6B Fe1B C4B C3B -178.3(11)
C1B Fe1B C4B C5B -40.3(7)
C8B Fe1B C4B C5B 167.6(7)
C2B Fe1B C4B C5B -80.8(8)
C10B Fe1B C4B C5B 88.0(8)
C3B Fe1B C4B C5B -121.4(11)
C9B Fe1B C4B C5B 128.0(8)
C7B Fe1B C4B C5B -165.7(16)
C6B Fe1B C4B C5B 60.3(15)
C3B C4B C5B C1B -1.9(15)
Fe1B C4B C5B C1B 56.1(8)
C3B C4B C5B Fe1B -58.0(9)
C2B C1B C5B C4B 5.7(15)
Fe1B C1B C5B C4B -58.4(9)
Au1B C1B C5B C4B 165.3(9)
C2B C1B C5B Fe1B 64.1(9)
Au1B C1B C5B Fe1B -136.3(9)
C1B Fe1B C5B C4B 118.2(10)
C8B Fe1B C5B C4B -35(2)
C2B Fe1B C5B C4B 81.5(8)
C10B Fe1B C5B C4B -110.6(8)
C3B Fe1B C5B C4B 36.5(7)
C9B Fe1B C5B C4B -69.2(9)
C7B Fe1B C5B C4B 169.0(13)
C6B Fe1B C5B C4B -153.7(8)
C8B Fe1B C5B C1B -153.0(16)
C2B Fe1B C5B C1B -36.7(7)
C10B Fe1B C5B C1B 131.2(7)
C3B Fe1B C5B C1B -81.7(7)
C4B Fe1B C5B C1B -118.2(10)
C9B Fe1B C5B C1B 172.6(8)
C7B Fe1B C5B C1B 50.9(16)
C6B Fe1B C5B C1B 88.1(8)
C1B Fe1B C6B C7B -109.4(9)
C8B Fe1B C6B C7B 39.8(8)
C2B Fe1B C6B C7B -70.3(10)
C10B Fe1B C6B C7B 120.6(11)
C3B Fe1B C6B C7B -16(2)
C4B Fe1B C6B C7B 159.7(12)
C9B Fe1B C6B C7B 84.0(9)
C5B Fe1B C6B C7B -157.6(8)
C1B Fe1B C6B C10B 130.1(8)
C8B Fe1B C6B C10B -80.8(8)
C2B Fe1B C6B C10B 169.2(7)
C3B Fe1B C6B C10B -136.8(17)
C4B Fe1B C6B C10B 39.1(15)
C9B Fe1B C6B C10B -36.6(7)
C5B Fe1B C6B C10B 81.9(9)
C7B Fe1B C6B C10B -120.6(11)
C10B C6B C7B C8B -1.2(15)
Fe1B C6B C7B C8B -58.5(9)
C10B C6B C7B Fe1B 57.4(9)
C1B Fe1B C7B C6B 90.2(9)
C8B Fe1B C7B C6B -116.5(11)
C2B Fe1B C7B C6B 130.7(8)
C10B Fe1B C7B C6B -37.1(8)
C3B Fe1B C7B C6B 174.8(7)
C4B Fe1B C7B C6B -151.4(16)
C9B Fe1B C7B C6B -79.7(8)
C5B Fe1B C7B C6B 52.3(17)
C1B Fe1B C7B C8B -153.3(8)
C2B Fe1B C7B C8B -112.8(8)
C10B Fe1B C7B C8B 79.4(8)
C3B Fe1B C7B C8B -68.7(9)
C4B Fe1B C7B C8B -35(2)
C9B Fe1B C7B C8B 36.9(8)
C5B Fe1B C7B C8B 168.9(12)
C6B Fe1B C7B C8B 116.5(11)
C6B C7B C8B C9B 0.0(16)
Fe1B C7B C8B C9B -60.5(10)
C6B C7B C8B Fe1B 60.5(9)
C1B Fe1B C8B C9B 176.1(11)
C2B Fe1B C8B C9B -153.1(7)
C10B Fe1B C8B C9B 37.7(8)
C3B Fe1B C8B C9B -111.2(8)
C4B Fe1B C8B C9B -71.7(9)
C5B Fe1B C8B C9B -45(2)
C7B Fe1B C8B C9B 120.5(12)
C6B Fe1B C8B C9B 82.0(8)
C1B Fe1B C8B C7B 55.6(15)
C2B Fe1B C8B C7B 86.5(9)
C10B Fe1B C8B C7B -82.8(9)
C3B Fe1B C8B C7B 128.4(8)
C4B Fe1B C8B C7B 167.8(8)
C9B Fe1B C8B C7B -120.5(12)
C5B Fe1B C8B C7B -165.6(15)
C6B Fe1B C8B C7B -38.5(8)
C7B C8B C9B C10B 1.3(15)
Fe1B C8B C9B C10B -59.6(9)
C7B C8B C9B Fe1B 60.9(10)
C1B Fe1B C9B C10B -53(3)
C8B Fe1B C9B C10B 117.9(11)
C2B Fe1B C9B C10B 173.7(9)
C3B Fe1B C9B C10B -159.2(7)
C4B Fe1B C9B C10B -117.2(8)
C5B Fe1B C9B C10B -77.9(9)
C7B Fe1B C9B C10B 80.5(8)
C6B Fe1B C9B C10B 37.5(8)
C1B Fe1B C9B C8B -171(2)
C2B Fe1B C9B C8B 55.8(13)
C10B Fe1B C9B C8B -117.9(11)
C3B Fe1B C9B C8B 82.9(8)
C4B Fe1B C9B C8B 124.9(8)
C5B Fe1B C9B C8B 164.2(7)
C7B Fe1B C9B C8B -37.4(8)
C6B Fe1B C9B C8B -80.4(8)
C8B C9B C10B C6B -2.0(15)
Fe1B C9B C10B C6B -60.8(9)
C8B C9B C10B Fe1B 58.8(9)
C7B C6B C10B C9B 2.0(16)
Fe1B C6B C10B C9B 60.5(10)
C7B C6B C10B Fe1B -58.5(10)
C1B Fe1B C10B C9B 166.6(7)
C8B Fe1B C10B C9B -38.7(7)
C2B Fe1B C10B C9B -165(2)
C3B Fe1B C10B C9B 39.2(13)
C4B Fe1B C10B C9B 77.8(9)
C5B Fe1B C10B C9B 121.9(7)
C7B Fe1B C10B C9B -83.5(8)
C6B Fe1B C10B C9B -120.0(11)
C1B Fe1B C10B C6B -73.5(10)
C8B Fe1B C10B C6B 81.3(8)
C2B Fe1B C10B C6B -45(3)
C3B Fe1B C10B C6B 159.2(9)
C4B Fe1B C10B C6B -162.2(8)
C9B Fe1B C10B C6B 120.0(11)
C5B Fe1B C10B C6B -118.1(8)
C7B Fe1B C10B C6B 36.5(8)
C13B N1B C12B O1B 1.7(15)
Au2B N1B C12B O1B -164.1(8)
C13B N1B C12B C2B -168.8(11)
Au2B N1B C12B C2B 25.4(16)
C14B O1B C12B N1B 13.1(15)
C14B O1B C12B C2B -175.9(10)
C1B C2B C12B N1B 3(2)
C3B C2B C12B N1B -165.3(11)
Fe1B C2B C12B N1B -81.8(13)
C1B C2B C12B O1B -168.1(12)
C3B C2B C12B O1B 24.1(16)
Fe1B C2B C12B O1B 107.5(11)
C12B N1B C13B C21B 101.1(12)
Au2B N1B C13B C21B -93.7(12)
C12B N1B C13B C14B -14.4(13)
Au2B N1B C13B C14B 150.8(8)
C12B O1B C14B C15B 107.7(11)
C12B O1B C14B C13B -20.6(12)
N1B C13B C14B O1B 20.6(12)
C21B C13B C14B O1B -97.8(11)
N1B C13B C14B C15B -103.6(12)
C21B C13B C14B C15B 138.0(11)
O1B C14B C15B C16B 123.6(13)
C13B C14B C15B C16B -117.1(14)
O1B C14B C15B C20B -55.0(16)
C13B C14B C15B C20B 64.3(16)
C20B C15B C16B C17B 1(2)
C14B C15B C16B C17B -177.6(12)
C15B C16B C17B C18B 2(2)
C16B C17B C18B C19B -2(2)
C17B C18B C19B C20B -1(2)
C18B C19B C20B C15B 3(2)
C16B C15B C20B C19B -3(2)
C14B C15B C20B C19B 175.3(12)
N1B C13B C21B C26B -27.1(16)
C14B C13B C21B C26B 83.0(14)
N1B C13B C21B C22B 162.0(11)
C14B C13B C21B C22B -87.9(13)
C26B C21B C22B C23B 1.6(19)
C13B C21B C22B C23B 172.8(12)
C21B C22B C23B C24B -3(2)
C22B C23B C24B C25B 1(2)
C23B C24B C25B C26B 3(2)
C24B C25B C26B C21B -4(2)
C22B C21B C26B C25B 2(2)
C13B C21B C26B C25B -169.1(12)
N1B Au2B C27B C31B 132(17)
Cl2B Au2B C27B C31B -36.9(11)
Au1B Au2B C27B C31B 139.7(11)
N1B Au2B C27B C28B -62(18)
Cl2B Au2B C27B C28B 129.3(10)
Au1B Au2B C27B C28B -54.1(10)
N1B Au2B C27B Fe2B 33(18)
Cl2B Au2B C27B Fe2B -135.6(9)
Au1B Au2B C27B Fe2B 41.0(9)
C29B Fe2B C27B C31B 79.8(8)
C28B Fe2B C27B C31B 118.5(10)
C30B Fe2B C27B C31B 37.0(7)
C34B Fe2B C27B C31B 161.1(12)
C35B Fe2B C27B C31B -37(2)
C33B Fe2B C27B C31B -160.0(7)
C32B Fe2B C27B C31B -117.1(8)
C36B Fe2B C27B C31B -74.3(10)
C29B Fe2B C27B C28B -38.7(7)
C30B Fe2B C27B C28B -81.5(7)
C34B Fe2B C27B C28B 42.6(15)
C35B Fe2B C27B C28B -155.1(18)
C33B Fe2B C27B C28B 81.5(8)
C32B Fe2B C27B C28B 124.4(7)
C36B Fe2B C27B C28B 167.2(8)
C31B Fe2B C27B C28B -118.5(10)
C29B Fe2B C27B Au2B -158.4(11)
C28B Fe2B C27B Au2B -119.7(13)
C30B Fe2B C27B Au2B 158.8(11)
C34B Fe2B C27B Au2B -77.1(16)
C35B Fe2B C27B Au2B 85(2)
C33B Fe2B C27B Au2B -38.1(12)
C32B Fe2B C27B Au2B 4.8(12)
C36B Fe2B C27B Au2B 47.5(13)
C31B Fe2B C27B Au2B 121.8(13)
C31B C27B C28B C38B -168.8(11)
Au2B C27B C28B C38B 22.6(17)
Fe2B C27B C28B C38B -110.4(11)
C31B C27B C28B C29B 0.8(13)
Au2B C27B C28B C29B -167.8(9)
Fe2B C27B C28B C29B 59.2(8)
C31B C27B C28B Fe2B -58.4(8)
Au2B C27B C28B Fe2B 133.1(9)
C29B Fe2B C28B C38B -119.5(12)
C30B Fe2B C28B C38B -157.6(10)
C34B Fe2B C28B C38B -39.1(11)
C35B Fe2B C28B C38B -72.0(15)
C33B Fe2B C28B C38B 3.4(10)
C32B Fe2B C28B C38B 43.0(12)
C36B Fe2B C28B C38B 74(3)
C31B Fe2B C28B C38B 158.8(10)
C27B Fe2B C28B C38B 121.6(12)
C30B Fe2B C28B C29B -38.1(7)
C34B Fe2B C28B C29B 80.4(8)
C35B Fe2B C28B C29B 47.5(13)
C33B Fe2B C28B C29B 122.9(7)
C32B Fe2B C28B C29B 162.5(7)
C36B Fe2B C28B C29B -166(2)
C31B Fe2B C28B C29B -81.7(7)
C27B Fe2B C28B C29B -118.9(10)
C29B Fe2B C28B C27B 118.9(10)
C30B Fe2B C28B C27B 80.7(7)
C34B Fe2B C28B C27B -160.7(7)
C35B Fe2B C28B C27B 166.3(10)
C33B Fe2B C28B C27B -118.2(7)
C32B Fe2B C28B C27B -78.6(9)
C36B Fe2B C28B C27B -47(3)
C31B Fe2B C28B C27B 37.2(7)
C38B C28B C29B C30B 170.2(11)
C27B C28B C29B C30B 0.5(13)
Fe2B C28B C29B C30B 61.6(9)
C38B C28B C29B C37B -14(2)
C27B C28B C29B C37B 176.0(12)
Fe2B C28B C29B C37B -122.8(13)
C38B C28B C29B Fe2B 108.6(11)
C27B C28B C29B Fe2B -61.1(8)
C28B Fe2B C29B C30B -116.7(10)
C34B Fe2B C29B C30B 127.5(8)
C35B Fe2B C29B C30B 86.1(9)
C33B Fe2B C29B C30B 165.1(8)
C32B Fe2B C29B C30B -176.5(18)
C36B Fe2B C29B C30B 56.8(14)
C31B Fe2B C29B C30B -36.2(8)
C27B Fe2B C29B C30B -78.7(8)
C30B Fe2B C29B C28B 116.7(10)
C34B Fe2B C29B C28B -115.9(7)
C35B Fe2B C29B C28B -157.3(7)
C33B Fe2B C29B C28B -78.2(8)
C32B Fe2B C29B C28B -60(2)
C36B Fe2B C29B C28B 173.4(11)
C31B Fe2B C29B C28B 80.4(7)
C27B Fe2B C29B C28B 38.0(7)
C28B Fe2B C29B C37B 123.5(15)
C30B Fe2B C29B C37B -119.8(16)
C34B Fe2B C29B C37B 7.7(14)
C35B Fe2B C29B C37B -33.7(14)
C33B Fe2B C29B C37B 45.3(15)
C32B Fe2B C29B C37B 64(3)
C36B Fe2B C29B C37B -63.0(18)
C31B Fe2B C29B C37B -156.1(14)
C27B Fe2B C29B C37B 161.5(14)
C28B C29B C30B C31B -1.6(14)
C37B C29B C30B C31B -177.4(12)
Fe2B C29B C30B C31B 58.9(9)
C28B C29B C30B Fe2B -60.5(8)
C37B C29B C30B Fe2B 123.7(13)
C28B Fe2B C30B C29B 40.4(8)
C34B Fe2B C30B C29B -69.0(10)
C35B Fe2B C30B C29B -110.2(9)
C33B Fe2B C30B C29B -42(2)
C32B Fe2B C30B C29B 177.7(12)
C36B Fe2B C30B C29B -151.9(8)
C31B Fe2B C30B C29B 121.7(12)
C27B Fe2B C30B C29B 85.2(8)
C29B Fe2B C30B C31B -121.7(12)
C28B Fe2B C30B C31B -81.3(8)
C34B Fe2B C30B C31B 169.3(8)
C35B Fe2B C30B C31B 128.2(8)
C33B Fe2B C30B C31B -163.9(16)
C32B Fe2B C30B C31B 56.0(17)
C36B Fe2B C30B C31B 86.4(9)
C27B Fe2B C30B C31B -36.4(8)
C28B C27B C31B C30B -1.7(14)
Au2B C27B C31B C30B 166.8(9)
Fe2B C27B C31B C30B -58.8(9)
C28B C27B C31B Fe2B 57.1(8)
Au2B C27B C31B Fe2B -134.4(10)
C29B C30B C31B C27B 2.1(15)
Fe2B C30B C31B C27B 60.2(9)
C29B C30B C31B Fe2B -58.1(9)
C29B Fe2B C31B C27B -84.5(8)
C28B Fe2B C31B C27B -38.8(7)
C30B Fe2B C31B C27B -120.4(11)
C34B Fe2B C31B C27B -151.7(18)
C35B Fe2B C31B C27B 168.6(8)
C33B Fe2B C31B C27B 47.0(16)
C32B Fe2B C31B C27B 83.5(9)
C36B Fe2B C31B C27B 126.7(8)
C29B Fe2B C31B C30B 35.9(8)
C28B Fe2B C31B C30B 81.6(8)
C34B Fe2B C31B C30B -31(2)
C35B Fe2B C31B C30B -71.0(10)
C33B Fe2B C31B C30B 167.4(12)
C32B Fe2B C31B C30B -156.1(8)
C36B Fe2B C31B C30B -112.9(9)
C27B Fe2B C31B C30B 120.4(11)
C29B Fe2B C32B C33B -24(2)
C28B Fe2B C32B C33B -71.5(10)
C30B Fe2B C32B C33B 161.8(12)
C34B Fe2B C32B C33B 36.8(8)
C35B Fe2B C32B C33B 80.8(9)
C36B Fe2B C32B C33B 119.3(12)
C31B Fe2B C32B C33B -158.4(8)
C27B Fe2B C32B C33B -115.6(8)
C29B Fe2B C32B C36B -143.0(19)
C28B Fe2B C32B C36B 169.2(8)
C30B Fe2B C32B C36B 42.5(17)
C34B Fe2B C32B C36B -82.4(10)
C35B Fe2B C32B C36B -38.4(9)
C33B Fe2B C32B C36B -119.3(12)
C31B Fe2B C32B C36B 82.4(10)
C27B Fe2B C32B C36B 125.1(9)
C36B C32B C33B C34B 0.8(15)
Fe2B C32B C33B C34B -59.0(9)
C36B C32B C33B Fe2B 59.8(9)
C29B Fe2B C33B C32B 172.3(8)
C28B Fe2B C33B C32B 128.3(8)
C30B Fe2B C33B C32B -155.8(16)
C34B Fe2B C33B C32B -120.4(12)
C35B Fe2B C33B C32B -81.5(9)
C36B Fe2B C33B C32B -37.8(9)
C31B Fe2B C33B C32B 51.2(17)
C27B Fe2B C33B C32B 84.7(9)
C29B Fe2B C33B C34B -67.4(10)
C28B Fe2B C33B C34B -111.3(9)
C30B Fe2B C33B C34B -35(2)
C35B Fe2B C33B C34B 38.9(9)
C32B Fe2B C33B C34B 120.4(12)
C36B Fe2B C33B C34B 82.6(9)
C31B Fe2B C33B C34B 171.5(12)
C27B Fe2B C33B C34B -155.0(8)
C32B C33B C34B C35B -1.6(15)
Fe2B C33B C34B C35B -61.0(9)
C32B C33B C34B Fe2B 59.4(9)
C29B Fe2B C34B C33B 129.3(8)
C28B Fe2B C34B C33B 86.2(9)
C30B Fe2B C34B C33B 167.4(8)
C35B Fe2B C34B C33B -117.1(12)
C32B Fe2B C34B C33B -36.6(8)
C36B Fe2B C34B C33B -80.4(9)
C31B Fe2B C34B C33B -168.6(16)
C27B Fe2B C34B C33B 55.8(16)
C29B Fe2B C34B C35B -113.6(9)
C28B Fe2B C34B C35B -156.7(8)
C30B Fe2B C34B C35B -75.5(10)
C33B Fe2B C34B C35B 117.1(12)
C32B Fe2B C34B C35B 80.5(9)
C36B Fe2B C34B C35B 36.7(9)
C31B Fe2B C34B C35B -51(2)
C27B Fe2B C34B C35B 172.9(11)
C33B C34B C35B C36B 1.8(15)
Fe2B C34B C35B C36B -59.4(10)
C33B C34B C35B Fe2B 61.2(9)
C29B Fe2B C35B C36B -158.3(9)
C28B Fe2B C35B C36B 168.3(10)
C30B Fe2B C35B C36B -116.3(9)
C34B Fe2B C35B C36B 120.4(12)
C33B Fe2B C35B C36B 82.0(9)
C32B Fe2B C35B C36B 38.8(9)
C31B Fe2B C35B C36B -76.5(10)
C27B Fe2B C35B C36B -48(2)
C29B Fe2B C35B C34B 81.4(9)
C28B Fe2B C35B C34B 47.9(14)
C30B Fe2B C35B C34B 123.4(8)
C33B Fe2B C35B C34B -38.4(8)
C32B Fe2B C35B C34B -81.6(9)
C36B Fe2B C35B C34B -120.4(12)
C31B Fe2B C35B C34B 163.1(8)
C27B Fe2B C35B C34B -168.3(18)
C34B C35B C36B C32B -1.3(16)
Fe2B C35B C36B C32B -60.2(9)
C34B C35B C36B Fe2B 58.8(10)
C33B C32B C36B C35B 0.3(15)
Fe2B C32B C36B C35B 60.2(9)
C33B C32B C36B Fe2B -59.8(9)
C29B Fe2B C36B C35B 43.1(16)
C28B Fe2B C36B C35B -156(2)
C30B Fe2B C36B C35B 81.3(10)
C34B Fe2B C36B C35B -37.1(9)
C33B Fe2B C36B C35B -80.3(9)
C32B Fe2B C36B C35B -117.3(12)
C31B Fe2B C36B C35B 124.6(8)
C27B Fe2B C36B C35B 165.5(8)
C29B Fe2B C36B C32B 160.3(10)
C28B Fe2B C36B C32B -39(3)
C30B Fe2B C36B C32B -161.4(8)
C34B Fe2B C36B C32B 80.2(9)
C35B Fe2B C36B C32B 117.3(12)
C33B Fe2B C36B C32B 37.0(8)
C31B Fe2B C36B C32B -118.1(9)
C27B Fe2B C36B C32B -77.2(10)
C39B N2B C38B O2B -4.3(13)
Au1B N2B C38B O2B -162.7(7)
C39B N2B C38B C28B 175.5(11)
Au1B N2B C38B C28B 17.1(16)
C40B O2B C38B N2B -4.9(14)
C40B O2B C38B C28B 175.3(10)
C29B C28B C38B N2B -158.9(12)
C27B C28B C38B N2B 9.1(19)
Fe2B C28B C38B N2B -77.1(14)
C29B C28B C38B O2B 20.9(17)
C27B C28B C38B O2B -171.2(11)
Fe2B C28B C38B O2B 102.7(11)
C38B N2B C39B C47B 138.5(11)
Au1B N2B C39B C47B -63.9(13)
C38B N2B C39B C40B 11.3(12)
Au1B N2B C39B C40B 169.0(7)
C38B O2B C40B C41B 135.3(10)
C38B O2B C40B C39B 11.6(12)
C47B C39B C40B O2B -140.3(11)
N2B C39B C40B O2B -13.6(12)
C47B C39B C40B C41B 99.9(14)
N2B C39B C40B C41B -133.4(11)
O2B C40B C41B C46B 121.1(14)
C39B C40B C41B C46B -123.1(14)
O2B C40B C41B C42B -59.9(16)
C39B C40B C41B C42B 55.9(18)
C46B C41B C42B C43B 0(2)
C40B C41B C42B C43B -179.2(13)
C41B C42B C43B C44B 0(2)
C42B C43B C44B C45B -2(3)
C43B C44B C45B C46B 3(2)
C42B C41B C46B C45B 2(2)
C40B C41B C46B C45B -178.7(13)
C44B C45B C46B C41B -4(2)
C40B C39B C47B C48B -94.6(18)
N2B C39B C47B C48B 143.5(15)
C40B C39B C47B C52B 77.0(18)
N2B C39B C47B C52B -45.0(18)
C52B C47B C48B C49B 4(3)
C39B C47B C48B C49B 175.8(19)
C47B C48B C49B C50B -4(4)
C48B C49B C50B C51B 2(3)
C49B C50B C51B C52B -1(3)
C48B C47B C52B C51B -3(3)
C39B C47B C52B C51B -174.2(15)
C50B C51B C52B C47B 1(3)
